data_1504702
loop_
_publ_author_name
'Abe, Hajime'
'Horii, Asuka'
'Matsumoto, Shinya'
'Shiro, Motoo'
'Inouye, Masahiko'

_publ_section_title
;
 D3h-symmetrical hydrogen-bonding unit as a saccharide recognition and
 self-assembling module.
;
_journal_issue 13
_journal_name_full 'Organic letters'
_journal_page_first 2685
_journal_page_last 2688
_journal_paper_doi 10.1021/ol800783a
_journal_volume 10
_journal_year 2008
_chemical_formula_moiety 'C39 H55 O9.50 '
_chemical_formula_sum 'C39 H55 O9.5'
_chemical_formula_weight 675.86
_space_group_IT_number 15
_symmetry_cell_setting monoclinic
_symmetry_Int_Tables_number 15
_symmetry_space_group_name_Hall '-C 2yc'
_symmetry_space_group_name_H-M 'C 1 2/c 1'
_cell_angle_alpha 90.0000
_cell_angle_beta 108.9370(8)
_cell_angle_gamma 90.0000
_cell_formula_units_Z 8
_cell_length_a 31.1124(6)
_cell_length_b 17.8789(3)
_cell_length_c 14.6484(3)
_cell_measurement_reflns_used 30462
_cell_measurement_temperature 93.1
_cell_measurement_theta_max 68.2
_cell_measurement_theta_min 3.9
_cell_volume 7707.2(3)
_computing_cell_refinement PROCESS-AUTO
_computing_data_collection PROCESS-AUTO
_computing_data_reduction CrystalStructure
_computing_publication_material 'CrystalStructure 3.8'
_computing_structure_refinement SHELXL
_computing_structure_solution SHELXS97
_diffrn_detector_area_resol_mean 10.00
_diffrn_measured_fraction_theta_full 0.997
_diffrn_measured_fraction_theta_max 0.997
_diffrn_measurement_device_type 'Rigaku RAXIS-RAPID'
_diffrn_measurement_method \w
_diffrn_radiation_type 'Cu K\a'
_diffrn_radiation_wavelength 1.54187
_diffrn_reflns_av_R_equivalents 0.058
_diffrn_reflns_limit_h_max 37
_diffrn_reflns_limit_h_min -36
_diffrn_reflns_limit_k_max 21
_diffrn_reflns_limit_k_min -21
_diffrn_reflns_limit_l_max 17
_diffrn_reflns_limit_l_min -17
_diffrn_reflns_number 48293
_diffrn_reflns_theta_full 68.23
_diffrn_reflns_theta_max 68.23
_exptl_absorpt_coefficient_mu 0.669
_exptl_absorpt_correction_T_max 0.948
_exptl_absorpt_correction_T_min 0.787
_exptl_absorpt_correction_type multi-scan
_exptl_absorpt_process_details
;
    Higashi, T. (1995). Program for Absorption Correction.
    Rigaku Corporation, Tokyo, Japan.
;
_exptl_crystal_colour colorless
_exptl_crystal_density_diffrn 1.165
_exptl_crystal_density_method 'not measured'
_exptl_crystal_description block
_exptl_crystal_F_000 2920.00
_exptl_crystal_size_max 0.20
_exptl_crystal_size_mid 0.14
_exptl_crystal_size_min 0.08
_refine_diff_density_max 1.41
_refine_diff_density_min -0.54
_refine_ls_extinction_method none
_refine_ls_goodness_of_fit_ref 1.282
_refine_ls_hydrogen_treatment mixed
_refine_ls_number_parameters 440
_refine_ls_number_reflns 7041
_refine_ls_R_factor_gt 0.1141
_refine_ls_shift/su_max 0.0340
_refine_ls_structure_factor_coef Fsqd
_refine_ls_weighting_details 'w = 1/[\s^2^(Fo^2^)+(0.2000P)^2^+0.0000P] where P=(Fo^2^+2Fc^2^)/3'
_refine_ls_weighting_scheme calc
_refine_ls_wR_factor_ref 0.3881
_reflns_number_gt 3762
_reflns_number_total 7041
_reflns_threshold_expression F^2^>2.0\s(F^2^)
_cod_data_source_file ol800783a-file003.cif
_cod_data_source_block '_YNU_M'
_cod_original_cell_volume 7707.2(2)
_cod_original_formula_sum 'C39 H55 O9.50 '
_cod_database_code 1504702

loop_
_symmetry_equiv_pos_site_id
_symmetry_equiv_pos_as_xyz
1 +X,+Y,+Z
2 -X,+Y,1/2-Z
3 -X,-Y,-Z
4 +X,-Y,1/2+Z
5 1/2+X,1/2+Y,+Z
6 1/2-X,1/2+Y,1/2-Z
7 1/2-X,1/2-Y,-Z
8 1/2+X,1/2-Y,1/2+Z

loop_
_atom_site_label
_atom_site_type_symbol
_atom_site_fract_x
_atom_site_fract_y
_atom_site_fract_z
_atom_site_U_iso_or_equiv
_atom_site_adp_type
_atom_site_occupancy
_atom_site_symmetry_multiplicity
_atom_site_calc_flag
_atom_site_refinement_flags
O(1) O 0.02603(12) 0.06410(17) -0.0562(2) 0.0585(9) Uani 1.00 1 d .
O(2) O 0.07575(12) 0.29584(17) -0.1417(2) 0.0597(9) Uani 1.00 1 d .
O(3) O 0.08318(15) 0.22813(19) 0.2678(3) 0.0586(10) Uani 1.00 1 d .
O(4) O 0.01431(12) 0.44572(17) 0.1005(2) 0.0621(9) Uani 1.00 1 d .
O(5) O -0.10694(12) 0.17097(17) 0.0431(2) 0.0594(9) Uani 1.00 1 d .
O(6) O -0.09213(13) 0.35267(18) -0.1898(2) 0.0605(9) Uani 1.00 1 d .
O(7) O 0.00083(13) 0.59897(17) 0.1003(2) 0.0678(10) Uani 1.00 1 d .
O(8A) O -0.2240(2) 0.2669(4) -0.4460(5) 0.0315(19) Uiso 0.3334 1 d P
O(8B) O -0.2132(3) 0.2919(7) -0.4590(7) 0.044(2) Uiso 0.3333 1 d P
O(8C) O -0.2069(2) 0.3282(5) -0.4549(5) 0.0319(18) Uiso 0.3333 1 d P
O(9) O 0.0000 0.1537(3) 0.2500 0.0594(12) Uani 1.00 2 d S
O(10) O 0.02745(11) -0.08787(17) -0.0691(2) 0.0574(9) Uani 1.00 1 d .
C(1) C 0.02565(17) 0.2185(2) -0.0423(3) 0.0511(11) Uani 1.00 1 d .
C(2) C 0.04827(17) 0.2538(2) 0.0457(3) 0.0518(11) Uani 1.00 1 d .
C(3) C 0.02430(18) 0.2922(2) 0.0959(3) 0.0515(11) Uani 1.00 1 d .
C(4) C -0.02301(17) 0.2932(2) 0.0581(3) 0.0526(11) Uani 1.00 1 d .
C(5) C -0.04601(16) 0.2580(2) -0.0277(3) 0.0497(11) Uani 1.00 1 d .
C(6) C -0.02072(17) 0.2208(2) -0.0780(3) 0.0517(11) Uani 1.00 1 d .
C(7) C 0.05201(16) 0.1790(2) -0.0961(3) 0.0492(11) Uani 1.00 1 d .
C(8) C 0.05245(17) 0.1014(2) -0.1004(3) 0.0520(11) Uani 1.00 1 d .
C(9) C 0.07824(17) 0.0642(2) -0.1474(3) 0.0568(12) Uani 1.00 1 d .
C(10) C 0.10580(17) 0.1036(2) -0.1895(3) 0.0546(12) Uani 1.00 1 d .
C(11) C 0.10537(17) 0.1812(2) -0.1863(3) 0.0557(12) Uani 1.00 1 d .
C(12) C 0.07868(17) 0.2183(2) -0.1417(3) 0.0517(11) Uani 1.00 1 d .
C(13) C 0.13342(18) 0.0629(2) -0.2392(3) 0.0624(13) Uani 1.00 1 d .
C(14) C 0.1084(2) 0.0441(2) -0.3453(4) 0.0668(14) Uani 1.00 1 d .
C(15) C 0.1351(2) -0.0057(3) -0.3915(4) 0.0698(15) Uani 1.00 1 d .
C(16) C 0.1354(2) -0.0871(3) -0.3638(4) 0.0763(16) Uani 1.00 1 d .
C(17) C 0.1636(2) -0.1355(3) -0.4093(4) 0.0861(18) Uani 1.00 1 d .
C(18) C 0.04914(16) 0.3369(2) 0.1832(3) 0.0480(11) Uani 1.00 1 d .
C(19) C 0.08011(17) 0.3055(2) 0.2653(3) 0.0525(11) Uani 1.00 1 d .
C(20) C 0.10650(18) 0.3494(2) 0.3408(3) 0.0586(12) Uani 1.00 1 d .
C(21) C 0.10111(18) 0.4268(2) 0.3383(3) 0.0572(12) Uani 1.00 1 d .
C(22) C 0.06978(18) 0.4581(2) 0.2600(3) 0.0569(12) Uani 1.00 1 d .
C(23) C 0.04398(17) 0.4142(2) 0.1816(3) 0.0530(11) Uani 1.00 1 d .
C(24) C 0.12830(17) 0.4746(2) 0.4212(3) 0.0620(13) Uiso 1.00 1 d .
C(25A) C 0.1019(4) 0.5068(7) 0.4873(10) 0.076(3) Uiso 0.50 1 d P
C(25B) C 0.1103(3) 0.4744(6) 0.5025(7) 0.054(2) Uiso 0.50 1 d P
C(26A) C 0.1387(3) 0.5164(6) 0.5885(7) 0.053(2) Uiso 0.50 1 d P
C(26B) C 0.1290(4) 0.5590(8) 0.5700(9) 0.078(3) Uiso 0.50 1 d P
C(27A) C 0.1442(3) 0.5988(6) 0.5726(8) 0.065(2) Uiso 0.50 1 d P
C(27B) C 0.1672(5) 0.5262(8) 0.6444(11) 0.098(4) Uiso 0.50 1 d P
C(28A) C 0.1743(3) 0.6383(6) 0.6644(8) 0.071(2) Uiso 0.50 1 d P
C(28B) C 0.1972(5) 0.5822(11) 0.7225(13) 0.125(5) Uiso 0.50 1 d P
C(29) C -0.09664(16) 0.2624(2) -0.0701(3) 0.0485(11) Uani 1.00 1 d .
C(30) C -0.12493(17) 0.2196(2) -0.0351(3) 0.0523(11) Uani 1.00 1 d .
C(31) C -0.17164(19) 0.2242(2) -0.0723(3) 0.0615(13) Uani 1.00 1 d .
C(32) C -0.19278(17) 0.2720(2) -0.1499(3) 0.0604(13) Uani 1.00 1 d .
C(33) C -0.1646(2) 0.3155(2) -0.1868(3) 0.0603(13) Uani 1.00 1 d .
C(34) C -0.11780(18) 0.3104(2) -0.1477(3) 0.0544(12) Uani 1.00 1 d .
C(35) C -0.2431(2) 0.2780(3) -0.1888(4) 0.0751(16) Uiso 1.00 1 d .
C(36A) C -0.2660(3) 0.3142(6) -0.1258(7) 0.059(2) Uiso 0.50 1 d P
C(36B) C -0.2606(5) 0.3563(10) -0.1494(12) 0.104(4) Uiso 0.50 1 d P
C(37A) C -0.2539(3) 0.4007(5) -0.1123(7) 0.053(2) Uiso 0.50 1 d P
C(37B) C -0.2460(4) 0.3691(8) -0.0466(11) 0.100(4) Uiso 0.50 1 d P
C(38) C -0.2698(2) 0.4370(4) -0.0348(5) 0.0928(19) Uiso 1.00 1 d .
C(39A) C -0.2630(3) 0.5213(6) -0.0327(8) 0.067(2) Uiso 0.50 1 d P
C(39B) C -0.2462(6) 0.4494(11) 0.1007(15) 0.147(6) Uiso 0.50 1 d P
H(1O) H 0.035(2) 0.005(4) -0.063(4) 0.12(2) Uiso 1.00 1 c .
H(2) H 0.0804 0.2516 0.0712 0.062 Uiso 1.00 1 c R
H(2O) H 0.093(2) 0.318(3) -0.188(5) 0.11(2) Uiso 1.00 1 c .
H(3O) H 0.0983(18) 0.223(3) 0.310(3) 0.05(2) Uiso 1.00 1 c .
H(4) H -0.0396 0.3193 0.0931 0.064 Uiso 1.00 1 c R
H(9O) H 0.0272(19) 0.189(3) 0.243(4) 0.088(18) Uiso 1.00 1 c .
H(6) H -0.0361 0.1970 -0.1383 0.063 Uiso 1.00 1 c R
H(6O) H -0.094(3) 0.384(5) -0.140(6) 0.18(3) Uiso 1.00 1 c .
H(9) H 0.0773 0.0104 -0.1507 0.067 Uiso 1.00 1 c R
H(11) H 0.1236 0.2093 -0.2145 0.068 Uiso 1.00 1 c R
H(13A) H 0.1607 0.0933 -0.2350 0.075 Uiso 1.00 1 c R
H(13B) H 0.1447 0.0152 -0.2035 0.075 Uiso 1.00 1 c R
H(14A) H 0.1001 0.0917 -0.3820 0.083 Uiso 1.00 1 c R
H(14B) H 0.0790 0.0189 -0.3495 0.083 Uiso 1.00 1 c R
H(15A) H 0.1670 0.0121 -0.3730 0.086 Uiso 1.00 1 c R
H(15B) H 0.1221 -0.0017 -0.4635 0.086 Uiso 1.00 1 c R
H(16A) H 0.1474 -0.0930 -0.2915 0.090 Uiso 1.00 1 c R
H(16B) H 0.1030 -0.1073 -0.3833 0.090 Uiso 1.00 1 c R
H(17A) H 0.1954 -0.1226 -0.3820 0.105 Uiso 1.00 1 c R
H(17B) H 0.1595 -0.1895 -0.3975 0.105 Uiso 1.00 1 c R
H(17C) H 0.1530 -0.1273 -0.4794 0.105 Uiso 1.00 1 c R
H(20) H 0.1284 0.3257 0.3939 0.071 Uiso 1.00 1 c R
H(22) H 0.0653 0.5107 0.2572 0.067 Uiso 1.00 1 c R
H(24A) H 0.1555 0.4448 0.4596 0.077 Uiso 0.50 1 c R
H(24B) H 0.1401 0.5179 0.3947 0.077 Uiso 0.50 1 c R
H(24C) H 0.1601 0.4539 0.4449 0.077 Uiso 0.50 1 c R
H(24D) H 0.1304 0.5253 0.3970 0.077 Uiso 0.50 1 c R
H(25A) H 0.0872 0.5495 0.4647 0.099 Uiso 0.50 1 c R
H(25B) H 0.0808 0.4646 0.4941 0.099 Uiso 0.50 1 c R
H(25C) H 0.0765 0.4782 0.4828 0.078 Uiso 0.50 1 c R
H(25D) H 0.1207 0.4348 0.5499 0.078 Uiso 0.50 1 c R
H(26A) H 0.1683 0.4876 0.5970 0.068 Uiso 0.50 1 c R
H(26B) H 0.1283 0.5037 0.6436 0.068 Uiso 0.50 1 c R
H(26C) H 0.1046 0.5741 0.5877 0.104 Uiso 0.50 1 c R
H(26D) H 0.1365 0.5887 0.5217 0.104 Uiso 0.50 1 c R
H(27A) H 0.1548 0.6069 0.5169 0.075 Uiso 0.50 1 c R
H(27B) H 0.1121 0.6218 0.5526 0.075 Uiso 0.50 1 c R
H(27C) H 0.1591 0.4859 0.6833 0.115 Uiso 0.50 1 c R
H(27D) H 0.1904 0.4986 0.6172 0.115 Uiso 0.50 1 c R
H(28A) H 0.2050 0.6192 0.6781 0.086 Uiso 0.50 1 c R
H(28B) H 0.1746 0.6930 0.6494 0.086 Uiso 0.50 1 c R
H(28C) H 0.1627 0.6308 0.7161 0.086 Uiso 0.50 1 c R
H(28D) H 0.1767 0.6074 0.7492 0.150 Uiso 0.50 1 c R
H(28E) H 0.2229 0.5625 0.7636 0.150 Uiso 0.50 1 c R
H(28F) H 0.2061 0.6236 0.6797 0.150 Uiso 0.50 1 c R
H(31) H -0.1894 0.1943 -0.0442 0.072 Uiso 1.00 1 c R
H(33) H -0.1777 0.3481 -0.2401 0.073 Uiso 1.00 1 c R
H(35A) H -0.2512 0.3059 -0.2507 0.092 Uiso 0.50 1 c R
H(35B) H -0.2555 0.2265 -0.2048 0.092 Uiso 0.50 1 c R
H(35C) H -0.2527 0.2787 -0.2607 0.092 Uiso 0.50 1 c R
H(35D) H -0.2567 0.2329 -0.1699 0.092 Uiso 0.50 1 c R
H(36A) H -0.3003 0.3097 -0.1522 0.078 Uiso 0.50 1 c R
H(36B) H -0.2573 0.2905 -0.0594 0.078 Uiso 0.50 1 c R
H(36C) H -0.2943 0.3459 -0.1744 0.136 Uiso 0.50 1 c R
H(36D) H -0.2526 0.3922 -0.1855 0.136 Uiso 0.50 1 c R
H(37A) H -0.2678 0.4244 -0.1750 0.067 Uiso 0.50 1 c R
H(37B) H -0.2204 0.4035 -0.0949 0.067 Uiso 0.50 1 c R
H(37C) H -0.2108 0.3725 -0.0187 0.126 Uiso 0.50 1 c R
H(37D) H -0.2521 0.3232 -0.0070 0.126 Uiso 0.50 1 c R
H(38A) H -0.2519 0.4173 0.0300 0.113 Uiso 0.50 1 c R
H(38B) H -0.3021 0.4257 -0.0459 0.113 Uiso 0.50 1 c R
H(38C) H -0.2608 0.4804 -0.0664 0.113 Uiso 0.50 1 c R
H(38D) H -0.3031 0.4309 -0.0581 0.113 Uiso 0.50 1 c R
H(39A) H -0.2896 0.5453 -0.0839 0.081 Uiso 0.50 1 c R
H(39B) H -0.2601 0.5435 0.0281 0.081 Uiso 0.50 1 c R
H(39C) H -0.2357 0.5341 -0.0521 0.081 Uiso 0.50 1 c R
H(39D) H -0.2184 0.4255 0.0986 0.244 Uiso 0.50 1 c R
H(39E) H -0.2519 0.4936 0.0975 0.244 Uiso 0.50 1 c R
H(39F) H -0.2679 0.4094 0.1053 0.244 Uiso 0.50 1 c R

loop_
_atom_site_aniso_label
_atom_site_aniso_U_11
_atom_site_aniso_U_22
_atom_site_aniso_U_33
_atom_site_aniso_U_12
_atom_site_aniso_U_13
_atom_site_aniso_U_23
O(1) 0.082(2) 0.0333(17) 0.069(2) -0.0011(15) 0.0362(19) -0.0002(15)
O(2) 0.084(2) 0.0352(17) 0.063(2) -0.0033(15) 0.0288(19) 0.0017(15)
O(3) 0.070(2) 0.0375(18) 0.063(2) 0.0038(16) 0.014(2) 0.0038(17)
O(4) 0.090(2) 0.0392(17) 0.0482(19) 0.0029(16) 0.0104(18) 0.0014(14)
O(5) 0.076(2) 0.0419(17) 0.056(2) -0.0011(15) 0.0162(17) 0.0027(15)
O(6) 0.087(2) 0.0401(18) 0.060(2) 0.0081(17) 0.0318(19) 0.0067(16)
O(7) 0.096(2) 0.0378(17) 0.062(2) -0.0067(16) 0.0160(19) 0.0015(15)
O(9) 0.079(3) 0.040(2) 0.054(2) 0.0000 0.014(2) 0.0000
O(10) 0.075(2) 0.0341(16) 0.063(2) -0.0003(14) 0.0232(17) -0.0000(14)
C(1) 0.065(3) 0.031(2) 0.059(2) -0.0006(19) 0.022(2) 0.000(2)
C(2) 0.066(3) 0.036(2) 0.054(2) -0.003(2) 0.019(2) -0.001(2)
C(3) 0.078(3) 0.033(2) 0.046(2) -0.004(2) 0.024(2) 0.0024(19)
C(4) 0.066(3) 0.035(2) 0.057(2) 0.001(2) 0.021(2) -0.002(2)
C(5) 0.063(3) 0.034(2) 0.052(2) -0.004(2) 0.018(2) -0.0002(19)
C(6) 0.065(3) 0.034(2) 0.053(2) 0.002(2) 0.016(2) 0.001(2)
C(7) 0.062(2) 0.036(2) 0.051(2) -0.001(2) 0.019(2) -0.001(2)
C(8) 0.068(3) 0.036(2) 0.054(2) -0.001(2) 0.024(2) 0.003(2)
C(9) 0.068(3) 0.039(2) 0.064(3) 0.000(2) 0.022(2) -0.003(2)
C(10) 0.065(3) 0.043(2) 0.056(2) -0.001(2) 0.019(2) -0.002(2)
C(11) 0.063(3) 0.047(2) 0.058(2) -0.003(2) 0.021(2) 0.002(2)
C(12) 0.067(3) 0.036(2) 0.050(2) -0.001(2) 0.017(2) -0.001(2)
C(13) 0.065(3) 0.059(3) 0.063(3) -0.000(2) 0.020(2) -0.006(2)
C(14) 0.084(3) 0.053(3) 0.065(3) 0.007(2) 0.026(3) 0.005(2)
C(15) 0.085(4) 0.063(3) 0.065(3) 0.002(2) 0.029(3) -0.007(2)
C(16) 0.096(4) 0.063(3) 0.063(3) 0.011(3) 0.016(3) -0.005(2)
C(17) 0.092(4) 0.075(3) 0.079(4) 0.018(3) 0.011(3) -0.006(3)
C(18) 0.063(2) 0.034(2) 0.046(2) -0.0023(19) 0.018(2) 0.0008(19)
C(19) 0.070(3) 0.033(2) 0.059(2) -0.002(2) 0.027(2) 0.001(2)
C(20) 0.071(3) 0.045(2) 0.058(3) -0.003(2) 0.019(2) 0.001(2)
C(21) 0.073(3) 0.046(2) 0.051(2) -0.008(2) 0.018(2) 0.002(2)
C(22) 0.078(3) 0.034(2) 0.056(2) -0.005(2) 0.017(2) -0.003(2)
C(23) 0.075(3) 0.035(2) 0.049(2) -0.004(2) 0.019(2) 0.000(2)
C(29) 0.067(3) 0.029(2) 0.048(2) 0.0008(19) 0.016(2) 0.0029(18)
C(30) 0.061(3) 0.042(2) 0.048(2) 0.001(2) 0.011(2) -0.003(2)
C(31) 0.078(3) 0.043(2) 0.062(3) -0.003(2) 0.021(2) -0.003(2)
C(32) 0.062(3) 0.050(2) 0.062(3) 0.008(2) 0.010(2) -0.008(2)
C(33) 0.078(3) 0.044(2) 0.057(3) 0.013(2) 0.018(2) -0.000(2)
C(34) 0.071(3) 0.035(2) 0.060(3) 0.003(2) 0.026(2) -0.005(2)

loop_
_atom_type_symbol
_atom_type_description
_atom_type_scat_dispersion_real
_atom_type_scat_dispersion_imag
_atom_type_scat_source
C C 0.018 0.009
;
International Tables for Crystallography
(1992, Vol. C, Tables 4.2.6.8 and 6.1.1.4)
;
H H 0.000 0.000
;
International Tables for Crystallography
(1992, Vol. C, Table 6.1.1.4)
;
O O 0.049 0.032
;
International Tables for Crystallography
(1992, Vol. C, Tables 4.2.6.8 and 6.1.1.4)
;

loop_
_geom_angle_atom_site_label_1
_geom_angle_atom_site_label_2
_geom_angle_atom_site_label_3
_geom_angle
_geom_angle_publ_flag
_geom_angle_site_symmetry_3
O(8B) O(8A) O(8C) 17.6(12) yes .
O(8A) O(8B) O(8C) 146(2) yes .
O(8A) O(8C) O(8B) 16.3(12) yes .
C(2) C(1) C(6) 119.4(5) yes .
C(2) C(1) C(7) 120.1(4) yes .
C(6) C(1) C(7) 120.4(4) yes .
C(1) C(2) C(3) 120.9(4) yes .
C(2) C(3) C(4) 118.5(4) yes .
C(2) C(3) C(18) 120.0(4) yes .
C(4) C(3) C(18) 121.2(4) yes .
C(3) C(4) C(5) 121.6(5) yes .
C(4) C(5) C(6) 118.7(4) yes .
C(4) C(5) C(29) 121.3(4) yes .
C(6) C(5) C(29) 119.9(3) yes .
C(1) C(6) C(5) 120.9(4) yes .
C(1) C(7) C(8) 120.9(4) yes .
C(1) C(7) C(12) 121.7(4) yes .
C(8) C(7) C(12) 117.3(4) yes .
O(1) C(8) C(7) 116.5(4) yes .
O(1) C(8) C(9) 122.3(3) yes .
C(7) C(8) C(9) 121.2(5) yes .
C(8) C(9) C(10) 121.0(4) yes .
C(9) C(10) C(11) 118.4(5) yes .
C(9) C(10) C(13) 120.3(4) yes .
C(11) C(10) C(13) 121.3(5) yes .
C(10) C(11) C(12) 120.6(5) yes .
O(2) C(12) C(7) 116.6(4) yes .
O(2) C(12) C(11) 121.9(4) yes .
C(7) C(12) C(11) 121.5(4) yes .
C(10) C(13) C(14) 114.8(4) yes .
C(13) C(14) C(15) 114.1(4) yes .
C(14) C(15) C(16) 113.6(5) yes .
C(15) C(16) C(17) 112.5(5) yes .
C(3) C(18) C(19) 123.0(3) yes .
C(3) C(18) C(23) 119.6(3) yes .
C(19) C(18) C(23) 117.3(3) yes .
O(3) C(19) C(18) 116.6(3) yes .
O(3) C(19) C(20) 121.7(4) yes .
C(18) C(19) C(20) 121.7(4) yes .
C(19) C(20) C(21) 120.4(4) yes .
C(20) C(21) C(22) 118.6(4) yes .
C(20) C(21) C(24) 120.9(4) yes .
C(22) C(21) C(24) 120.6(4) yes .
C(21) C(22) C(23) 121.4(4) yes .
O(4) C(23) C(18) 117.8(3) yes .
O(4) C(23) C(22) 121.6(3) yes .
C(18) C(23) C(22) 120.6(3) yes .
C(21) C(24) C(25A) 116.0(6) yes .
C(21) C(24) C(25B) 113.0(5) yes .
C(25A) C(24) C(25B) 24.2(6) yes .
C(24) C(25A) C(25B) 69.4(17) yes .
C(24) C(25A) C(26A) 104.9(9) yes .
C(24) C(25A) C(26B) 116.4(10) yes .
C(25B) C(25A) C(26A) 71.5(14) yes .
C(25B) C(25A) C(26B) 102.6(16) yes .
C(26A) C(25A) C(26B) 31.1(7) yes .
C(24) C(25B) C(25A) 86.4(19) yes .
C(24) C(25B) C(26A) 114.0(9) yes .
C(24) C(25B) C(26B) 107.6(8) yes .
C(25A) C(25B) C(26A) 84.2(15) yes .
C(25A) C(25B) C(26B) 56.9(14) yes .
C(26A) C(25B) C(26B) 27.3(6) yes .
C(25A) C(26A) C(25B) 24.3(6) yes .
C(25A) C(26A) C(26B) 73.4(11) yes .
C(25A) C(26A) C(27A) 92.6(8) yes .
C(25A) C(26A) C(27B) 166.1(17) yes .
C(25B) C(26A) C(26B) 97.7(12) yes .
C(25B) C(26A) C(27A) 115.4(8) yes .
C(25B) C(26A) C(27B) 154.2(15) yes .
C(26B) C(26A) C(27A) 26.3(11) yes .
C(26B) C(26A) C(27B) 103.6(15) yes .
C(27A) C(26A) C(27B) 80.8(11) yes .
C(25A) C(26B) C(25B) 20.5(6) yes .
C(25A) C(26B) C(26A) 75.5(13) yes .
C(25A) C(26B) C(27A) 134.2(17) yes .
C(25A) C(26B) C(27B) 116.7(12) yes .
C(25B) C(26B) C(26A) 55.0(11) yes .
C(25B) C(26B) C(27A) 143.8(17) yes .
C(25B) C(26B) C(27B) 96.5(10) yes .
C(26A) C(26B) C(27A) 128.0(18) yes .
C(26A) C(26B) C(27B) 42.5(10) yes .
C(27A) C(26B) C(27B) 89.7(13) yes .
C(26A) C(27A) C(26B) 25.7(10) yes .
C(26A) C(27A) C(27B) 36.4(6) yes .
C(26A) C(27A) C(28A) 112.4(8) yes .
C(26B) C(27A) C(27B) 59.9(11) yes .
C(26B) C(27A) C(28A) 126.7(15) yes .
C(27B) C(27A) C(28A) 78.0(7) yes .
C(26A) C(27B) C(26B) 33.9(9) yes .
C(26A) C(27B) C(27A) 62.7(10) yes .
C(26A) C(27B) C(28B) 148.9(16) yes .
C(26B) C(27B) C(27A) 30.4(7) yes .
C(26B) C(27B) C(28B) 115.8(13) yes .
C(27A) C(27B) C(28B) 89.7(10) yes .
C(27A) C(28A) C(28B) 104.8(11) yes .
C(27B) C(28B) C(28A) 87.0(11) yes .
C(5) C(29) C(30) 121.9(3) yes .
C(5) C(29) C(34) 121.4(4) yes .
C(30) C(29) C(34) 116.7(4) yes .
O(5) C(30) C(29) 120.8(4) yes .
O(5) C(30) C(31) 116.7(4) yes .
C(29) C(30) C(31) 122.4(4) yes .
C(30) C(31) C(32) 120.9(5) yes .
C(31) C(32) C(33) 117.5(4) yes .
C(31) C(32) C(35) 120.8(5) yes .
C(33) C(32) C(35) 121.6(4) yes .
C(32) C(33) C(34) 120.6(4) yes .
O(6) C(34) C(29) 120.5(4) yes .
O(6) C(34) C(33) 117.6(4) yes .
C(29) C(34) C(33) 121.9(5) yes .
C(32) C(35) C(36A) 116.9(5) yes .
C(32) C(35) C(36B) 110.4(6) yes .
C(36A) C(35) C(36B) 31.2(8) yes .
C(35) C(36A) C(36B) 86.2(16) yes .
C(35) C(36A) C(37A) 111.0(9) yes .
C(35) C(36A) C(37B) 127.3(10) yes .
C(36B) C(36A) C(37A) 30.3(13) yes .
C(36B) C(36A) C(37B) 69.8(14) yes .
C(37A) C(36A) C(37B) 40.6(7) yes .
C(35) C(36B) C(36A) 62.6(14) yes .
C(35) C(36B) C(37A) 150.0(15) yes .
C(35) C(36B) C(37B) 117.8(12) yes .
C(36A) C(36B) C(37A) 122(2) yes .
C(36A) C(36B) C(37B) 76.0(15) yes .
C(37A) C(36B) C(37B) 48.0(11) yes .
C(36A) C(37A) C(36B) 27.5(12) yes .
C(36A) C(37A) C(37B) 64.9(10) yes .
C(36A) C(37A) C(38) 112.6(9) yes .
C(36B) C(37A) C(37B) 90.9(16) yes .
C(36B) C(37A) C(38) 136.1(16) yes .
C(37B) C(37A) C(38) 65.8(11) yes .
C(36A) C(37B) C(36B) 34.3(9) yes .
C(36A) C(37B) C(37A) 74.5(11) yes .
C(36A) C(37B) C(38) 122.5(10) yes .
C(36B) C(37B) C(37A) 41.0(10) yes .
C(36B) C(37B) C(38) 104.8(11) yes .
C(37A) C(37B) C(38) 72.1(10) yes .
C(37A) C(38) C(37B) 42.1(8) yes .
C(37A) C(38) C(39A) 111.1(8) yes .
C(37B) C(38) C(39A) 138.9(9) yes .
C(8) O(1) H(1O) 103(4) no .
C(12) O(2) H(2O) 109(3) no .
C(19) O(3) H(3O) 101(4) no .
C(34) O(6) H(6O) 78(6) no .
H(9O) O(9) H(9O) 109(4) no 2_555
C(1) C(2) H(2) 119.6 no .
C(3) C(2) H(2) 119.5 no .
C(3) C(4) H(4) 118.5 no .
C(5) C(4) H(4) 120.0 no .
C(1) C(6) H(6) 119.3 no .
C(5) C(6) H(6) 119.8 no .
C(8) C(9) H(9) 119.4 no .
C(10) C(9) H(9) 119.6 no .
C(10) C(11) H(11) 120.1 no .
C(12) C(11) H(11) 119.3 no .
C(10) C(13) H(13A) 108.7 no .
C(10) C(13) H(13B) 108.7 no .
C(14) C(13) H(13A) 109.1 no .
C(14) C(13) H(13B) 108.7 no .
H(13A) C(13) H(13B) 106.6 no .
C(13) C(14) H(14A) 108.5 no .
C(13) C(14) H(14B) 108.4 no .
C(15) C(14) H(14A) 110.1 no .
C(15) C(14) H(14B) 109.2 no .
H(14A) C(14) H(14B) 106.3 no .
C(14) C(15) H(15A) 109.5 no .
C(14) C(15) H(15B) 109.5 no .
C(16) C(15) H(15A) 108.7 no .
C(16) C(15) H(15B) 108.5 no .
H(15A) C(15) H(15B) 106.8 no .
C(15) C(16) H(16A) 110.6 no .
C(15) C(16) H(16B) 110.4 no .
C(17) C(16) H(16A) 109.2 no .
C(17) C(16) H(16B) 109.3 no .
H(16A) C(16) H(16B) 104.6 no .
C(16) C(17) H(17A) 109.8 no .
C(16) C(17) H(17B) 110.3 no .
C(16) C(17) H(17C) 108.9 no .
H(17A) C(17) H(17B) 109.4 no .
H(17A) C(17) H(17C) 110.4 no .
H(17B) C(17) H(17C) 108.0 no .
C(19) C(20) H(20) 118.8 no .
C(21) C(20) H(20) 120.8 no .
C(21) C(22) H(22) 119.9 no .
C(23) C(22) H(22) 118.7 no .
C(21) C(24) H(24A) 107.6 no .
C(21) C(24) H(24B) 108.2 no .
C(21) C(24) H(24C) 107.6 no .
C(21) C(24) H(24D) 108.6 no .
C(25A) C(24) H(24A) 111.3 no .
C(25A) C(24) H(24B) 106.8 no .
C(25A) C(24) H(24C) 125.1 no .
C(25A) C(24) H(24D) 89.6 no .
C(25B) C(24) H(24A) 91.1 no .
C(25B) C(24) H(24B) 127.3 no .
C(25B) C(24) H(24C) 108.0 no .
C(25B) C(24) H(24D) 112.4 no .
H(24A) C(24) H(24B) 106.4 no .
H(24A) C(24) H(24C) 19.3 no .
H(24A) C(24) H(24D) 123.3 no .
H(24B) C(24) H(24C) 88.6 no .
H(24B) C(24) H(24D) 19.9 no .
H(24C) C(24) H(24D) 106.8 no .
C(24) C(25A) H(25A) 113.0 no .
C(24) C(25A) H(25B) 105.7 no .
C(24) C(25A) H(25C) 111.1 no .
C(25B) C(25A) H(25A) 173.6 no .
C(25B) C(25A) H(25B) 60.4 no .
C(25B) C(25A) H(25C) 76.6 no .
C(26A) C(25A) H(25A) 112.8 no .
C(26A) C(25A) H(25B) 106.5 no .
C(26A) C(25A) H(25C) 118.3 no .
C(26B) C(25A) H(25A) 81.8 no .
C(26B) C(25A) H(25B) 124.9 no .
C(26B) C(25A) H(25C) 128.7 no .
H(25A) C(25A) H(25B) 113.3 no .
H(25A) C(25A) H(25C) 97.0 no .
H(25B) C(25A) H(25C) 16.6 no .
C(24) C(25B) H(25B) 121.9 no .
C(24) C(25B) H(25C) 114.1 no .
C(24) C(25B) H(25D) 117.1 no .
C(25A) C(25B) H(25B) 81.2 no .
C(25A) C(25B) H(25C) 64.5 no .
C(25A) C(25B) H(25D) 154.9 no .
C(26A) C(25B) H(25B) 120.7 no .
C(26A) C(25B) H(25C) 119.3 no .
C(26A) C(25B) H(25D) 78.0 no .
C(26B) C(25B) H(25B) 111.7 no .
C(26B) C(25B) H(25C) 102.9 no .
C(26B) C(25B) H(25D) 104.3 no .
H(25B) C(25B) H(25C) 17.2 no .
H(25B) C(25B) H(25D) 92.6 no .
H(25C) C(25B) H(25D) 109.4 no .
C(25A) C(26A) H(26A) 114.4 no .
C(25A) C(26A) H(26B) 114.7 no .
C(25B) C(26A) H(26A) 96.5 no .
C(25B) C(26A) H(26B) 108.4 no .
C(26B) C(26A) H(26A) 135.5 no .
C(26B) C(26A) H(26B) 107.3 no .
C(27A) C(26A) H(26A) 111.4 no .
C(27A) C(26A) H(26B) 115.7 no .
C(27B) C(26A) H(26A) 58.0 no .
C(27B) C(26A) H(26B) 79.2 no .
H(26A) C(26A) H(26B) 107.7 no .
C(25A) C(26B) H(26C) 96.2 no .
C(25A) C(26B) H(26D) 87.6 no .
C(25A) C(26B) H(27B) 107.6 no .
C(25B) C(26B) H(26C) 104.6 no .
C(25B) C(26B) H(26D) 99.9 no .
C(25B) C(26B) H(27B) 127.9 no .
C(26A) C(26B) H(26C) 114.9 no .
C(26A) C(26B) H(26D) 126.2 no .
C(26A) C(26B) H(27B) 171.2 no .
C(27A) C(26B) H(26C) 104.0 no .
C(27A) C(26B) H(26D) 46.6 no .
C(27A) C(26B) H(27B) 55.9 no .
C(27B) C(26B) H(26C) 117.3 no .
C(27B) C(26B) H(26D) 115.8 no .
C(27B) C(26B) H(27B) 135.7 no .
H(26C) C(26B) H(26D) 117.4 no .
H(26C) C(26B) H(27B) 56.9 no .
H(26D) C(26B) H(27B) 62.5 no .
C(26A) C(27A) H(26D) 84.2 no .
C(26A) C(27A) H(27A) 110.8 no .
C(26A) C(27A) H(27B) 106.5 no .
C(26B) C(27A) H(26D) 75.6 no .
C(26B) C(27A) H(27A) 114.6 no .
C(26B) C(27A) H(27B) 81.1 no .
C(27B) C(27A) H(26D) 112.5 no .
C(27B) C(27A) H(27A) 116.3 no .
C(27B) C(27A) H(27B) 131.6 no .
C(28A) C(27A) H(26D) 156.1 no .
C(28A) C(27A) H(27A) 112.6 no .
C(28A) C(27A) H(27B) 109.0 no .
H(26D) C(27A) H(27A) 43.6 no .
H(26D) C(27A) H(27B) 80.8 no .
H(27A) C(27A) H(27B) 105.1 no .
C(26A) C(27B) H(26A) 61.9 no .
C(26A) C(27B) H(26B) 49.7 no .
C(26A) C(27B) H(27C) 91.0 no .
C(26A) C(27B) H(27D) 98.2 no .
C(26B) C(27B) H(26A) 87.8 no .
C(26B) C(27B) H(26B) 64.9 no .
C(26B) C(27B) H(27C) 114.9 no .
C(26B) C(27B) H(27D) 113.6 no .
C(27A) C(27B) H(26A) 101.9 no .
C(27A) C(27B) H(26B) 91.6 no .
C(27A) C(27B) H(27C) 141.1 no .
C(27A) C(27B) H(27D) 109.4 no .
C(28B) C(27B) H(26A) 143.8 no .
C(28B) C(27B) H(26B) 123.0 no .
C(28B) C(27B) H(27C) 104.1 no .
C(28B) C(27B) H(27D) 104.8 no .
H(26A) C(27B) H(26B) 91.2 no .
H(26A) C(27B) H(27C) 88.3 no .
H(26A) C(27B) H(27D) 39.0 no .
H(26B) C(27B) H(27C) 50.3 no .
H(26B) C(27B) H(27D) 128.0 no .
H(27C) C(27B) H(27D) 102.1 no .
C(27A) C(28A) H(28A) 107.3 no .
C(27A) C(28A) H(28B) 107.6 no .
C(27A) C(28A) H(28C) 110.6 no .
C(27A) C(28A) H(28F) 111.2 no .
C(28B) C(28A) H(28A) 47.9 no .
C(28B) C(28A) H(28B) 144.8 no .
C(28B) C(28A) H(28C) 69.8 no .
C(28B) C(28A) H(28F) 51.0 no .
H(28A) C(28A) H(28B) 108.2 no .
H(28A) C(28A) H(28C) 112.9 no .
H(28A) C(28A) H(28F) 5.1 no .
H(28B) C(28A) H(28C) 110.1 no .
H(28B) C(28A) H(28F) 103.5 no .
H(28C) C(28A) H(28F) 113.4 no .
C(27B) C(28B) H(28A) 99.0 no .
C(27B) C(28B) H(28D) 106.1 no .
C(27B) C(28B) H(28E) 115.0 no .
C(27B) C(28B) H(28F) 102.7 no .
C(28A) C(28B) H(28A) 45.6 no .
C(28A) C(28B) H(28D) 68.1 no .
C(28A) C(28B) H(28E) 151.5 no .
C(28A) C(28B) H(28F) 45.5 no .
H(28A) C(28B) H(28D) 106.6 no .
H(28A) C(28B) H(28E) 110.0 no .
H(28A) C(28B) H(28F) 3.8 no .
H(28D) C(28B) H(28E) 118.2 no .
H(28D) C(28B) H(28F) 104.3 no .
H(28E) C(28B) H(28F) 109.0 no .
C(30) C(31) H(31) 118.7 no .
C(32) C(31) H(31) 120.4 no .
C(32) C(33) H(33) 120.0 no .
C(34) C(33) H(33) 119.4 no .
C(32) C(35) H(35A) 108.1 no .
C(32) C(35) H(35B) 107.6 no .
C(32) C(35) H(35C) 108.8 no .
C(32) C(35) H(35D) 109.1 no .
C(36A) C(35) H(35A) 108.4 no .
C(36A) C(35) H(35B) 108.8 no .
C(36A) C(35) H(35C) 127.7 no .
C(36A) C(35) H(35D) 81.2 no .
C(36B) C(35) H(35A) 83.0 no .
C(36B) C(35) H(35B) 135.4 no .
C(36B) C(35) H(35C) 109.6 no .
C(36B) C(35) H(35D) 111.7 no .
H(35A) C(35) H(35B) 106.5 no .
H(35A) C(35) H(35C) 29.5 no .
H(35A) C(35) H(35D) 131.1 no .
H(35B) C(35) H(35C) 78.5 no .
H(35B) C(35) H(35D) 31.4 no .
H(35C) C(35) H(35D) 107.2 no .
C(35) C(36A) H(36A) 112.7 no .
C(35) C(36A) H(36B) 112.3 no .
C(35) C(36A) H(36C) 105.6 no .
C(36B) C(36A) H(36A) 103.6 no .
C(36B) C(36A) H(36B) 136.0 no .
C(36B) C(36A) H(36C) 60.8 no .
C(37A) C(36A) H(36A) 107.7 no .
C(37A) C(36A) H(36B) 108.1 no .
C(37A) C(36A) H(36C) 71.7 no .
C(37B) C(36A) H(36A) 118.2 no .
C(37B) C(36A) H(36B) 67.4 no .
C(37B) C(36A) H(36C) 102.2 no .
H(36A) C(36A) H(36B) 104.8 no .
H(36A) C(36A) H(36C) 42.8 no .
H(36B) C(36A) H(36C) 138.6 no .
C(35) C(36B) H(36C) 97.9 no .
C(35) C(36B) H(36D) 102.1 no .
C(35) C(36B) H(37A) 138.3 no .
C(36A) C(36B) H(36C) 70.8 no .
C(36A) C(36B) H(36D) 164.5 no .
C(36A) C(36B) H(37A) 155.2 no .
C(37A) C(36B) H(36C) 111.8 no .
C(37A) C(36B) H(36D) 72.0 no .
C(37A) C(36B) H(37A) 49.5 no .
C(37B) C(36B) H(36C) 110.2 no .
C(37B) C(36B) H(36D) 115.9 no .
C(37B) C(36B) H(37A) 96.9 no .
H(36C) C(36B) H(36D) 111.3 no .
H(36C) C(36B) H(37A) 90.3 no .
H(36D) C(36B) H(37A) 38.2 no .
C(36A) C(37A) H(36D) 80.0 no .
C(36A) C(37A) H(37A) 106.8 no .
C(36A) C(37A) H(37B) 105.6 no .
C(36B) C(37A) H(36D) 52.7 no .
C(36B) C(37A) H(37A) 82.9 no .
C(36B) C(37A) H(37B) 102.0 no .
C(37B) C(37A) H(36D) 137.2 no .
C(37B) C(37A) H(37A) 167.0 no .
C(37B) C(37A) H(37B) 83.2 no .
C(38) C(37A) H(36D) 155.7 no .
C(38) C(37A) H(37A) 111.3 no .
C(38) C(37A) H(37B) 110.9 no .
H(36D) C(37A) H(37A) 44.4 no .
H(36D) C(37A) H(37B) 83.7 no .
H(37A) C(37A) H(37B) 109.3 no .
C(36A) C(37B) H(37C) 117.7 no .
C(36A) C(37B) H(37D) 79.2 no .
C(36B) C(37B) H(37C) 110.7 no .
C(36B) C(37B) H(37D) 113.4 no .
C(37A) C(37B) H(37C) 103.1 no .
C(37A) C(37B) H(37D) 150.6 no .
C(38) C(37B) H(37C) 114.6 no .
C(38) C(37B) H(37D) 113.0 no .
H(37C) C(37B) H(37D) 100.6 no .
C(37A) C(38) H(38A) 110.2 no .
C(37A) C(38) H(38B) 110.6 no .
C(37A) C(38) H(38C) 77.0 no .
C(37A) C(38) H(38D) 104.8 no .
C(37B) C(38) H(38A) 70.9 no .
C(37B) C(38) H(38B) 109.9 no .
C(37B) C(38) H(38C) 111.4 no .
C(37B) C(38) H(38D) 112.6 no .
C(39A) C(38) H(38A) 107.4 no .
C(39A) C(38) H(38B) 109.5 no .
C(39A) C(38) H(38C) 34.3 no .
C(39A) C(38) H(38D) 103.9 no .
H(38A) C(38) H(38B) 107.9 no .
H(38A) C(38) H(38C) 124.5 no .
H(38A) C(38) H(38D) 119.3 no .
H(38B) C(38) H(38C) 120.9 no .
H(38B) C(38) H(38D) 11.4 no .
H(38C) C(38) H(38D) 110.5 no .
C(38) C(39A) H(38C) 38.4 no .
C(38) C(39A) H(39A) 109.2 no .
C(38) C(39A) H(39B) 113.7 no .
C(38) C(39A) H(39C) 110.1 no .
H(38C) C(39A) H(39A) 97.3 no .
H(38C) C(39A) H(39B) 148.5 no .
H(38C) C(39A) H(39C) 78.8 no .
H(39A) C(39A) H(39B) 108.9 no .
H(39A) C(39A) H(39C) 104.9 no .
H(39B) C(39A) H(39C) 109.7 no .
H(38A) C(39B) H(39D) 68.4 no .
H(38A) C(39B) H(39E) 118.0 no .
H(38A) C(39B) H(39F) 78.1 no .
H(39D) C(39B) H(39E) 127.4 no .
H(39D) C(39B) H(39F) 108.4 no .
H(39E) C(39B) H(39F) 124.2 no .
C(24) H(24A) H(24C) 80.6 no .
C(24) H(24B) H(24D) 79.1 no .
C(24) H(24C) H(24A) 80.1 no .
C(24) H(24D) H(24B) 81.1 no .
C(25A) H(25B) C(25B) 38.4 no .
C(25A) H(25B) H(25C) 62.3 no .
C(25B) H(25B) H(25C) 99.7 no .
C(25A) H(25C) C(25B) 38.9 no .
C(25A) H(25C) H(25B) 101.1 no .
C(25B) H(25C) H(25B) 63.2 no .
C(26A) H(26A) C(27B) 60.1 no .
C(26A) H(26A) H(27D) 130.2 no .
C(27B) H(26A) H(27D) 75.6 no .
C(26A) H(26B) C(27B) 51.2 no .
C(26B) H(26D) C(27A) 57.8 no .
C(26B) H(26D) H(27A) 138.2 no .
C(27A) H(26D) H(27A) 88.8 no .
C(27A) H(27A) H(26D) 47.6 no .
C(26B) H(27B) C(27A) 42.9 no .
C(27B) H(27D) H(26A) 65.3 no .
C(28A) H(28A) C(28B) 86.4 no .
C(28A) H(28A) H(28F) 89.2 no .
C(28B) H(28A) H(28F) 124.8 no .
C(28A) H(28C) H(28D) 109.7 no .
C(28B) H(28D) H(28C) 110.6 no .
C(28A) H(28F) C(28B) 83.5 no .
C(28A) H(28F) H(28A) 85.7 no .
C(28B) H(28F) H(28A) 51.4 no .
C(35) H(35A) H(35C) 75.7 no .
C(35) H(35B) H(35D) 73.8 no .
C(35) H(35C) H(35A) 74.8 no .
C(35) H(35D) H(35B) 74.8 no .
C(36A) H(36C) C(36B) 48.4 no .
C(36B) H(36D) C(37A) 55.3 no .
C(36B) H(37A) C(37A) 47.6 no .
C(38) H(38A) C(39B) 124.1 no .
C(38) H(38B) H(38D) 84.1 no .
C(38) H(38C) C(39A) 107.3 no .
C(38) H(38D) H(38B) 84.5 no .

loop_
_geom_bond_atom_site_label_1
_geom_bond_atom_site_label_2
_geom_bond_distance
_geom_bond_publ_flag
O(1) C(8) 1.373(6) yes
O(2) C(12) 1.390(5) yes
O(3) C(19) 1.387(5) yes
O(4) C(23) 1.368(5) yes
O(5) C(30) 1.402(5) yes
O(6) C(34) 1.381(7) yes
O(8A) O(8B) 0.626(15) yes
C(1) C(2) 1.402(6) yes
C(1) C(6) 1.366(6) yes
C(1) C(7) 1.487(7) yes
C(2) C(3) 1.386(7) yes
C(3) C(4) 1.394(7) yes
C(3) C(18) 1.494(5) yes
C(4) C(5) 1.380(6) yes
C(5) C(6) 1.408(7) yes
C(5) C(29) 1.496(6) yes
C(7) C(8) 1.390(6) yes
C(7) C(12) 1.411(7) yes
C(8) C(9) 1.385(8) yes
C(9) C(10) 1.398(8) yes
C(10) C(11) 1.389(6) yes
C(10) C(13) 1.485(8) yes
C(11) C(12) 1.381(8) yes
C(13) C(14) 1.532(7) yes
C(14) C(15) 1.520(9) yes
C(15) C(16) 1.509(8) yes
C(16) C(17) 1.532(10) yes
C(18) C(19) 1.393(5) yes
C(18) C(23) 1.390(5) yes
C(19) C(20) 1.386(6) yes
C(20) C(21) 1.392(6) yes
C(21) C(22) 1.362(6) yes
C(21) C(24) 1.502(6) yes
C(22) C(23) 1.407(6) yes
C(24) C(25A) 1.568(17) yes
C(24) C(25B) 1.471(14) yes
C(25A) C(25B) 0.645(17) yes
C(25A) C(26A) 1.560(15) yes
C(25A) C(26B) 1.544(18) yes
C(25B) C(26A) 1.486(14) yes
C(25B) C(26B) 1.798(18) yes
C(26A) C(26B) 0.832(18) yes
C(26A) C(27A) 1.510(16) yes
C(26A) C(27B) 1.009(16) yes
C(26B) C(27A) 0.848(19) yes
C(26B) C(27B) 1.451(18) yes
C(27A) C(27B) 1.677(18) yes
C(27A) C(28A) 1.538(14) yes
C(27B) C(28B) 1.58(2) yes
C(28A) C(28B) 1.36(2) yes
C(29) C(30) 1.384(7) yes
C(29) C(34) 1.406(6) yes
C(30) C(31) 1.379(7) yes
C(31) C(32) 1.404(6) yes
C(32) C(33) 1.404(8) yes
C(32) C(35) 1.486(7) yes
C(33) C(34) 1.384(7) yes
C(35) C(36A) 1.485(14) yes
C(35) C(36B) 1.67(2) yes
C(36A) C(36B) 0.87(2) yes
C(36A) C(37A) 1.589(15) yes
C(36A) C(37B) 1.492(18) yes
C(36B) C(37A) 0.95(2) yes
C(36B) C(37B) 1.44(2) yes
C(37A) C(37B) 1.073(19) yes
C(37A) C(38) 1.523(14) yes
C(37B) C(38) 1.461(17) yes
C(38) C(39A) 1.521(13) yes
O(2) H(2O) 1.06(8) no
O(3) H(3O) 0.66(5) no
C(2) H(2) 0.947 no
C(4) H(4) 0.958 no
C(6) H(6) 0.956 no
C(9) H(9) 0.963 no
C(11) H(11) 0.947 no
C(13) H(13A) 0.993 no
C(13) H(13B) 1.002 no
C(14) H(14A) 0.996 no
C(14) H(14B) 1.004 no
C(15) H(15A) 0.992 no
C(15) H(15B) 1.002 no
C(16) H(16A) 1.008 no
C(16) H(16B) 1.018 no
C(17) H(17A) 0.966 no
C(17) H(17B) 0.995 no
C(17) H(17C) 0.983 no
C(20) H(20) 0.952 no
C(22) H(22) 0.951 no
C(24) H(24A) 1.004 no
C(24) H(24B) 0.989 no
C(24) H(24C) 1.006 no
C(24) H(24D) 0.983 no
C(25A) H(25A) 0.897 no
C(25A) H(25B) 1.027 no
C(25A) H(25C) 0.926 no
C(25B) H(25B) 0.903 no
C(25B) H(25C) 0.998 no
C(25B) H(25D) 0.970 no
C(26A) H(26A) 1.027 no
C(26A) H(26B) 0.988 no
C(26B) H(26C) 0.918 no
C(26B) H(26D) 0.971 no
C(26B) H(27B) 1.231 no
C(27A) H(26D) 0.728 no
C(27A) H(27A) 0.986 no
C(27A) H(27B) 1.032 no
C(27B) H(26A) 0.987 no
C(27B) H(26B) 1.273 no
C(27B) H(27C) 1.000 no
C(27B) H(27D) 1.052 no
C(28A) H(28A) 0.972 no
C(28A) H(28B) 1.004 no
C(28A) H(28C) 0.948 no
C(28A) H(28F) 0.975 no
C(28B) H(28A) 1.010 no
C(28B) H(28D) 0.964 no
C(28B) H(28E) 0.901 no
C(28B) H(28F) 1.062 no
C(31) H(31) 0.953 no
C(33) H(33) 0.953 no
C(35) H(35A) 0.994 no
C(35) H(35B) 0.997 no
C(35) H(35C) 0.998 no
C(35) H(35D) 0.992 no
C(36A) H(36A) 1.012 no
C(36A) H(36B) 1.014 no
C(36A) H(36C) 1.094 no
C(36B) H(36C) 1.011 no
C(36B) H(36D) 0.916 no
C(36B) H(37A) 1.272 no
C(37A) H(36D) 1.096 no
C(37A) H(37A) 0.975 no
C(37A) H(37B) 0.988 no
C(37B) H(37C) 1.037 no
C(37B) H(37D) 1.058 no
C(38) H(38A) 0.996 no
C(38) H(38B) 0.986 no
C(38) H(38C) 0.990 no
C(38) H(38D) 0.985 no
C(39A) H(38C) 0.897 no
C(39A) H(39A) 1.015 no
C(39A) H(39B) 0.952 no
C(39A) H(39C) 1.004 no
C(39B) H(38A) 1.145 no
C(39B) H(39D) 0.974 no
C(39B) H(39E) 0.809 no
C(39B) H(39F) 0.999 no
H(24A) H(24C) 0.337 no
H(24B) H(24D) 0.340 no
H(25B) H(25C) 0.299 no
H(26A) H(27D) 0.684 no
H(26D) H(27A) 0.680 no
H(28A) H(28F) 0.086 no
H(28C) H(28D) 0.680 no
H(35A) H(35C) 0.507 no
H(35B) H(35D) 0.538 no
H(38B) H(38D) 0.196 no

loop_
_geom_contact_atom_site_label_1
_geom_contact_atom_site_label_2
_geom_contact_distance
_geom_contact_site_symmetry_2
O(1) O(1) 3.509(5) 3_555
O(1) O(10) 2.725(4) .
O(1) O(10) 2.881(5) 3_555
O(2) O(6) 2.864(5) 2_554
O(2) O(7) 3.243(5) 3_565
O(3) O(5) 2.817(5) 2_555
O(3) O(9) 2.846(5) .
O(4) O(4) 3.395(4) 3_565
O(4) O(7) 2.772(4) .
O(4) O(7) 2.935(4) 3_565
O(4) C(25A) 3.592(13) 2_555
O(5) O(3) 2.817(5) 2_555
O(5) O(10) 2.803(4) 3_555
O(5) C(19) 3.583(5) 2_555
O(6) O(2) 2.864(5) 2_554
O(6) O(7) 2.849(5) 3_565
O(6) C(11) 3.517(5) 2_554
O(6) C(12) 3.565(6) 2_554
O(7) O(2) 3.243(5) 3_565
O(7) O(4) 2.772(4) .
O(7) O(4) 2.935(4) 3_565
O(7) O(6) 2.849(5) 3_565
O(7) C(1) 3.406(5) 3_565
O(7) C(2) 3.422(5) 3_565
O(7) C(3) 3.347(5) 3_565
O(7) C(4) 3.259(6) 3_565
O(7) C(5) 3.258(5) 3_565
O(7) C(6) 3.318(5) 3_565
O(7) C(25A) 3.453(13) 2_555
O(8A) O(8A) 1.954(10) 7_454
O(8A) O(8B) 2.257(12) 7_454
O(8A) O(8C) 1.245(12) .
O(8A) O(8C) 2.756(11) 7_454
O(8B) O(8A) 2.257(12) 7_454
O(8B) O(8B) 2.675(15) 7_454
O(8B) O(8C) 0.675(15) .
O(8B) O(8C) 3.218(13) 7_454
O(8C) O(8A) 1.245(12) .
O(8C) O(8A) 2.756(11) 7_454
O(8C) O(8B) 0.675(15) .
O(8C) O(8B) 3.218(13) 7_454
O(8C) C(27A) 3.266(16) 3_565
O(8C) C(28A) 3.581(16) 3_565
O(8C) C(39A) 3.208(13) 4_564
O(9) O(3) 2.846(5) .
O(9) O(3) 2.846(5) 2_555
O(9) O(10) 2.769(3) 3_555
O(9) O(10) 2.769(3) 4_555
O(9) C(3) 3.592(6) .
O(9) C(3) 3.592(6) 2_555
O(10) O(1) 2.725(4) .
O(10) O(1) 2.881(5) 3_555
O(10) O(5) 2.803(4) 3_555
O(10) O(9) 2.769(3) 3_555
O(10) C(1) 3.549(6) 3_555
O(10) C(5) 3.327(5) 3_555
O(10) C(6) 3.260(5) 3_555
O(10) C(8) 3.534(5) .
O(10) C(9) 3.518(6) .
O(10) C(14) 3.514(5) 4_555
C(1) O(7) 3.406(5) 3_565
C(1) O(10) 3.549(6) 3_555
C(2) O(7) 3.422(5) 3_565
C(3) O(7) 3.347(5) 3_565
C(3) O(9) 3.592(6) .
C(4) O(7) 3.259(6) 3_565
C(4) C(19) 3.588(8) 2_555
C(4) C(20) 3.527(8) 2_555
C(5) O(7) 3.258(5) 3_565
C(5) O(10) 3.327(5) 3_555
C(6) O(7) 3.318(5) 3_565
C(6) O(10) 3.260(5) 3_555
C(8) O(10) 3.534(5) .
C(8) C(16) 3.595(6) 4_555
C(9) O(10) 3.518(6) .
C(11) O(6) 3.517(5) 2_554
C(11) C(34) 3.464(7) 2_554
C(12) O(6) 3.565(6) 2_554
C(14) O(10) 3.514(5) 4_554
C(16) C(8) 3.595(6) 4_554
C(19) O(5) 3.583(5) 2_555
C(19) C(4) 3.588(8) 2_555
C(20) C(4) 3.527(8) 2_555
C(20) C(30) 3.570(6) 2_555
C(23) C(26B) 3.564(17) 4_564
C(25A) O(4) 3.592(13) 2_555
C(25A) O(7) 3.453(13) 2_555
C(25B) C(34) 3.585(12) 2_555
C(26B) C(23) 3.564(17) 4_565
C(27A) O(8C) 3.266(16) 3_565
C(28A) O(8C) 3.581(16) 3_565
C(28B) C(39B) 2.61(2) 3_566
C(30) C(20) 3.570(6) 2_555
C(34) C(11) 3.464(7) 2_554
C(34) C(25B) 3.585(12) 2_555
C(39A) O(8C) 3.208(13) 4_565
C(39B) C(28B) 2.61(2) 3_566
O(1) H(1O) 1.10(7) .
O(1) H(1O) 3.21(7) 3_555
O(1) H(14B) 3.210 2_554
O(1) H(14B) 3.292 4_555
O(1) H(15B) 3.065 4_555
O(1) H(16B) 2.968 4_555
O(2) H(6) 3.528 2_554
O(2) H(24D) 3.580 4_564
O(2) H(25A) 3.137 4_564
O(2) H(26D) 3.260 4_564
O(2) H(27A) 3.280 4_564
O(2) H(27B) 3.076 4_564
O(3) H(4) 3.231 2_555
O(3) H(9O) 1.80(5) .
O(3) H(9O) 3.46(6) 2_555
O(3) H(16A) 3.421 4_555
O(3) H(16B) 3.292 4_555
O(3) H(36A) 3.496 8_555
O(4) H(25A) 3.517 2_555
O(4) H(25A) 3.469 4_564
O(4) H(25B) 2.850 2_555
O(4) H(25B) 3.371 4_564
O(4) H(25C) 2.751 2_555
O(4) H(25C) 3.275 4_564
O(4) H(26B) 3.513 4_564
O(4) H(26C) 2.897 4_564
O(4) H(27B) 3.547 4_564
O(5) H(3O) 2.27(5) 2_555
O(5) H(9O) 3.32(4) 2_555
O(5) H(9) 3.592 3_555
O(5) H(14A) 2.819 2_554
O(5) H(15B) 3.280 2_554
O(5) H(20) 3.057 2_555
O(5) H(38B) 3.327 7_455
O(5) H(38D) 3.407 7_455
O(6) H(2O) 1.89(7) 2_554
O(6) H(6O) 0.94(10) .
O(6) H(11) 2.933 2_554
O(6) H(22) 2.859 3_565
O(6) H(25B) 3.419 2_555
O(6) H(25D) 2.886 2_555
O(6) H(26B) 3.084 2_555
O(6) H(27C) 3.187 2_555
O(7) H(6O) 2.79(9) 3_565
O(7) H(22) 2.966 .
O(7) H(25A) 2.738 2_555
O(7) H(25B) 3.442 2_555
O(7) H(25B) 3.523 4_564
O(7) H(25C) 3.168 2_555
O(7) H(26C) 3.560 2_555
O(7) H(27B) 3.523 2_555
O(8A) H(11) 3.404 2_554
O(8A) H(17A) 3.549 5_455
O(8A) H(27A) 3.502 3_565
O(8A) H(33) 3.235 .
O(8A) H(35A) 3.311 .
O(8A) H(35C) 3.127 .
O(8A) H(39B) 3.553 4_564
O(8B) H(11) 3.437 2_554
O(8B) H(17B) 3.585 3_554
O(8B) H(26D) 3.538 3_565
O(8B) H(27A) 2.879 3_565
O(8B) H(28B) 3.387 3_565
O(8B) H(33) 3.196 .
O(8B) H(35C) 3.510 .
O(8B) H(39B) 3.263 4_564
O(8B) H(39C) 3.377 4_564
O(8C) H(2O) 3.49(6) 2_554
O(8C) H(24B) 3.387 3_565
O(8C) H(24D) 3.454 3_565
O(8C) H(26D) 3.059 3_565
O(8C) H(27A) 2.398 3_565
O(8C) H(28A) 3.421 3_565
O(8C) H(28B) 3.337 3_565
O(8C) H(28F) 3.412 3_565
O(8C) H(33) 3.000 .
O(8C) H(39A) 3.486 4_564
O(8C) H(39B) 2.793 4_564
O(8C) H(39C) 2.839 4_564
O(9) H(3O) 3.15(5) .
O(9) H(3O) 3.15(5) 2_555
O(9) H(9O) 1.09(6) .
O(9) H(9O) 1.09(6) 2_555
O(10) H(1O) 1.68(7) .
O(10) H(1O) 3.48(7) 3_555
O(10) H(9O) 3.14(5) 3_555
O(10) H(9O) 3.29(6) 4_554
O(10) H(6) 3.547 3_555
O(10) H(9) 2.850 .
O(10) H(14A) 2.933 4_555
O(10) H(14B) 3.331 4_555
O(10) H(15B) 3.268 4_555
C(1) H(16B) 3.396 4_555
C(2) H(9O) 3.37(6) .
C(2) H(16B) 3.115 4_555
C(2) H(17B) 3.482 4_555
C(2) H(26C) 3.495 4_564
C(2) H(27B) 2.960 4_564
C(3) H(9O) 2.82(5) .
C(3) H(26C) 3.488 4_564
C(3) H(27B) 3.368 4_564
C(4) H(9O) 3.24(5) .
C(4) H(9O) 3.49(6) 2_555
C(4) H(6O) 3.44(8) .
C(4) H(25B) 3.509 2_555
C(5) H(6O) 2.91(9) .
C(5) H(14A) 3.460 2_554
C(6) H(14A) 3.290 2_554
C(7) H(1O) 3.22(7) .
C(7) H(16B) 3.266 4_555
C(7) H(17C) 3.187 4_555
C(8) H(1O) 1.94(7) .
C(8) H(15B) 3.013 4_555
C(8) H(16B) 3.058 4_555
C(8) H(17C) 3.089 4_555
C(9) H(1O) 2.36(7) .
C(9) H(15B) 2.826 4_555
C(9) H(17C) 3.003 4_555
C(10) H(6) 3.210 2_554
C(10) H(17C) 2.978 4_555
C(10) H(39A) 3.286 5_545
C(11) H(6) 2.780 2_554
C(11) H(17C) 3.065 4_555
C(12) H(6) 3.084 2_554
C(12) H(17C) 3.175 4_555
C(13) H(39A) 2.733 5_545
C(14) H(1O) 3.39(6) 4_554
C(14) H(6) 3.498 2_554
C(15) H(1O) 3.32(5) 4_554
C(15) H(39E) 3.575 8_554
C(15) H(39F) 3.487 8_554
C(16) H(2) 3.381 4_554
C(16) H(36C) 3.159 5_545
C(16) H(37A) 3.371 5_545
C(17) H(2) 3.259 4_554
C(17) H(28B) 3.172 1_544
C(17) H(35A) 3.085 5_545
C(17) H(35C) 3.193 5_545
C(17) H(36C) 3.277 5_545
C(17) H(36D) 3.500 5_545
C(17) H(37A) 3.568 5_545
C(17) H(39B) 3.255 8_554
C(18) H(4) 3.400 2_555
C(18) H(9O) 2.94(5) .
C(18) H(26C) 3.005 4_564
C(18) H(27B) 3.235 4_564
C(18) H(28C) 3.456 4_564
C(19) H(4) 2.765 2_555
C(19) H(9O) 2.61(5) .
C(19) H(28C) 3.102 4_564
C(19) H(28D) 3.458 4_564
C(20) H(4) 2.620 2_555
C(20) H(28C) 2.932 4_564
C(20) H(28D) 3.010 4_564
C(20) H(37C) 3.465 2_555
C(20) H(39D) 3.572 2_555
C(21) H(4) 3.100 2_555
C(21) H(26B) 3.459 4_564
C(21) H(28C) 3.188 4_564
C(21) H(28D) 3.097 4_564
C(21) H(39D) 3.462 2_555
C(22) H(6O) 3.53(10) 3_565
C(22) H(26B) 2.950 4_564
C(22) H(26C) 3.106 4_564
C(22) H(27C) 3.466 4_564
C(22) H(28C) 3.537 4_564
C(22) H(28D) 3.577 4_564
C(23) H(26B) 3.209 4_564
C(23) H(26C) 2.679 4_564
C(23) H(27B) 3.327 4_564
C(24) H(37B) 3.402 2_555
C(24) H(37C) 3.096 2_555
C(24) H(39C) 3.438 2_555
C(24) H(39D) 3.041 2_555
C(25A) H(6O) 3.20(10) 2_555
C(25B) H(4) 3.534 2_555
C(25B) H(6O) 2.75(10) 2_555
C(25B) H(37B) 3.488 2_555
C(25B) H(37C) 3.560 2_555
C(26A) H(6O) 2.96(10) 2_555
C(26A) H(37B) 3.224 2_555
C(26A) H(39C) 3.248 2_555
C(26B) H(6O) 3.56(10) 2_555
C(26B) H(39C) 3.445 2_555
C(27A) H(2) 3.327 4_565
C(27A) H(39C) 3.178 2_555
C(27B) H(6O) 3.39(10) 2_555
C(27B) H(33) 3.452 2_555
C(27B) H(36D) 3.480 2_555
C(27B) H(37A) 3.521 2_555
C(27B) H(37B) 2.976 2_555
C(27B) H(38C) 3.550 2_555
C(27B) H(39C) 2.875 2_555
C(28A) H(2) 3.419 4_565
C(28A) H(17B) 3.201 1_566
C(28A) H(35B) 2.865 5_556
C(28A) H(35C) 3.323 5_556
C(28A) H(35D) 3.158 5_556
C(28A) H(39C) 3.446 2_555
C(28A) H(39D) 3.484 3_566
C(28B) H(35B) 2.988 5_556
C(28B) H(35D) 3.213 5_556
C(28B) H(38A) 3.469 3_566
C(28B) H(39C) 3.217 2_555
C(28B) H(39D) 2.490 3_566
C(28B) H(39E) 2.962 3_566
C(28B) H(39F) 2.761 3_566
C(29) H(6O) 2.42(9) .
C(29) H(11) 3.136 2_554
C(29) H(14A) 3.125 2_554
C(29) H(20) 3.253 2_555
C(29) H(25D) 3.209 2_555
C(30) H(3O) 3.12(5) 2_555
C(30) H(6O) 3.59(10) .
C(30) H(14A) 2.813 2_554
C(30) H(20) 2.833 2_555
C(31) H(14A) 3.461 2_554
C(31) H(20) 3.107 2_555
C(31) H(36B) 3.385 7_455
C(31) H(37D) 3.080 7_455
C(31) H(38B) 3.429 7_455
C(31) H(38D) 3.596 7_455
C(31) H(39F) 2.981 7_455
C(32) H(11) 3.551 2_554
C(33) H(2O) 3.32(8) 2_554
C(33) H(6O) 2.41(9) .
C(33) H(11) 2.919 2_554
C(33) H(25D) 2.943 2_555
C(33) H(26A) 3.363 2_555
C(33) H(26B) 3.540 2_555
C(33) H(27C) 3.052 2_555
C(33) H(27D) 3.596 2_555
C(34) H(2O) 2.77(8) 2_554
C(34) H(6O) 1.50(9) .
C(34) H(11) 2.671 2_554
C(34) H(25B) 3.509 2_555
C(34) H(25D) 2.663 2_555
C(34) H(26B) 3.473 2_555
C(34) H(27C) 3.367 2_555
C(35) H(17A) 3.364 5_455
C(35) H(17B) 3.586 5_455
C(35) H(28A) 3.526 5_444
C(35) H(28B) 3.248 5_444
C(35) H(28F) 3.443 5_444
C(35) H(37D) 3.435 7_455
C(35) H(39F) 3.546 7_455
C(36A) H(16A) 3.415 5_455
C(36A) H(31) 3.223 7_455
C(36A) H(36B) 3.180 7_455
C(36A) H(37D) 3.071 7_455
C(36B) H(16A) 3.081 5_455
C(36B) H(17A) 3.256 5_455
C(36B) H(26A) 3.593 2_555
C(36B) H(27D) 3.286 2_555
C(37A) H(16A) 3.334 5_455
C(37A) H(24A) 3.247 2_555
C(37A) H(24C) 3.284 2_555
C(37A) H(26A) 3.027 2_555
C(37A) H(27D) 2.657 2_555
C(37B) H(24A) 3.008 2_555
C(37B) H(24C) 3.013 2_555
C(37B) H(26A) 3.469 2_555
C(37B) H(27D) 3.253 2_555
C(37B) H(31) 2.972 7_455
C(37B) H(36B) 3.235 7_455
C(37B) H(37D) 3.532 7_455
C(38) H(13B) 3.297 5_455
C(38) H(24A) 3.366 2_555
C(38) H(24C) 3.250 2_555
C(38) H(27D) 3.273 2_555
C(38) H(31) 3.068 7_455
C(39A) H(13A) 3.392 5_455
C(39A) H(13B) 3.138 5_455
C(39A) H(17A) 3.418 8_455
C(39A) H(17C) 3.514 8_455
C(39A) H(24A) 3.447 2_555
C(39A) H(24C) 3.269 2_555
C(39A) H(26A) 3.425 2_555
C(39A) H(27D) 2.935 2_555
C(39B) H(15A) 2.930 8_455
C(39B) H(24A) 3.220 2_555
C(39B) H(24B) 3.502 2_555
C(39B) H(24C) 2.966 2_555
C(39B) H(28A) 3.309 3_566
C(39B) H(28C) 3.388 3_566
C(39B) H(28D) 2.731 3_566
C(39B) H(28E) 1.894 3_566
C(39B) H(28F) 3.317 3_566
C(39B) H(31) 3.196 7_455
C(39B) H(35B) 3.487 7_455
C(39B) H(35D) 3.404 7_455
H(1O) O(1) 1.10(7) .
H(1O) O(1) 3.21(7) 3_555
H(1O) O(10) 1.68(7) .
H(1O) O(10) 3.48(7) 3_555
H(1O) C(7) 3.22(7) .
H(1O) C(8) 1.94(7) .
H(1O) C(9) 2.36(7) .
H(1O) C(14) 3.39(6) 4_555
H(1O) C(15) 3.32(5) 4_555
H(1O) H(1O) 3.27(11) 3_555
H(1O) H(9) 2.127 .
H(1O) H(14A) 3.267 4_555
H(1O) H(14B) 3.354 2_554
H(1O) H(14B) 3.012 4_555
H(1O) H(15B) 2.640 4_555
H(1O) H(16B) 3.341 4_555
H(2) C(16) 3.381 4_555
H(2) C(17) 3.259 4_555
H(2) C(27A) 3.327 4_564
H(2) C(28A) 3.419 4_564
H(2) H(16B) 2.702 4_555
H(2) H(17B) 2.603 4_555
H(2) H(17C) 3.418 4_555
H(2) H(26C) 3.196 4_564
H(2) H(26D) 3.541 4_564
H(2) H(27B) 2.518 4_564
H(2) H(28B) 2.949 4_564
H(2) H(28C) 3.458 4_564
H(2O) O(6) 1.89(7) 2_554
H(2O) O(8C) 3.49(5) 2_554
H(2O) C(33) 3.32(8) 2_554
H(2O) C(34) 2.77(8) 2_554
H(2O) H(6) 3.380 2_554
H(2O) H(6O) 2.80(12) 2_554
H(2O) H(22) 3.207 4_564
H(2O) H(24B) 3.320 4_564
H(2O) H(24D) 3.125 4_564
H(2O) H(25A) 3.293 4_564
H(2O) H(26D) 3.361 4_564
H(2O) H(27A) 3.273 4_564
H(2O) H(27B) 3.537 4_564
H(2O) H(33) 3.189 2_554
H(3O) O(5) 2.27(5) 2_555
H(3O) O(9) 3.15(5) .
H(3O) C(30) 3.12(5) 2_555
H(3O) H(4) 3.158 2_555
H(3O) H(9O) 2.19(7) .
H(3O) H(16A) 3.381 4_555
H(3O) H(16B) 3.553 4_555
H(3O) H(36A) 3.079 8_555
H(3O) H(36C) 3.499 8_555
H(4) O(3) 3.231 2_555
H(4) C(18) 3.400 2_555
H(4) C(19) 2.765 2_555
H(4) C(20) 2.620 2_555
H(4) C(21) 3.100 2_555
H(4) C(25B) 3.534 2_555
H(4) H(3O) 3.158 2_555
H(4) H(9O) 3.410 .
H(4) H(9O) 3.274 2_555
H(4) H(6O) 3.486 .
H(4) H(20) 2.834 2_555
H(4) H(25B) 2.994 2_555
H(4) H(25C) 3.131 2_555
H(4) H(25D) 3.405 2_555
H(9O) O(3) 1.80(5) .
H(9O) O(3) 3.46(6) 2_555
H(9O) O(5) 3.32(4) 2_555
H(9O) O(9) 1.09(6) .
H(9O) O(10) 3.14(5) 3_555
H(9O) O(10) 3.29(6) 4_555
H(9O) C(2) 3.37(6) .
H(9O) C(3) 2.82(5) .
H(9O) C(4) 3.24(5) .
H(9O) C(4) 3.49(6) 2_555
H(9O) C(18) 2.94(5) .
H(9O) C(19) 2.61(5) .
H(9O) H(3O) 2.19(7) .
H(9O) H(4) 3.410 .
H(9O) H(4) 3.274 2_555
H(9O) H(9O) 1.77(9) 2_555
H(6) O(2) 3.528 2_554
H(6) O(10) 3.547 3_555
H(6) C(10) 3.210 2_554
H(6) C(11) 2.780 2_554
H(6) C(12) 3.084 2_554
H(6) C(14) 3.498 2_554
H(6) H(2O) 3.380 2_554
H(6) H(11) 2.881 2_554
H(6) H(14A) 2.825 2_554
H(6) H(14B) 3.435 2_554
H(6O) O(6) 0.94(10) .
H(6O) O(7) 2.79(9) 3_565
H(6O) C(4) 3.44(8) .
H(6O) C(5) 2.91(9) .
H(6O) C(22) 3.53(10) 3_565
H(6O) C(25A) 3.20(10) 2_555
H(6O) C(25B) 2.75(10) 2_555
H(6O) C(26A) 2.96(10) 2_555
H(6O) C(26B) 3.56(10) 2_555
H(6O) C(27B) 3.39(10) 2_555
H(6O) C(29) 2.42(9) .
H(6O) C(30) 3.59(10) .
H(6O) C(33) 2.41(9) .
H(6O) C(34) 1.50(9) .
H(6O) H(2O) 2.80(12) 2_554
H(6O) H(4) 3.486 .
H(6O) H(22) 2.879 3_565
H(6O) H(25B) 2.497 2_555
H(6O) H(25C) 2.758 2_555
H(6O) H(25D) 1.986 2_555
H(6O) H(26A) 3.172 2_555
H(6O) H(26B) 2.376 2_555
H(6O) H(26C) 3.517 2_555
H(6O) H(27C) 2.635 2_555
H(6O) H(33) 2.613 .
H(9) O(5) 3.592 3_555
H(9) O(10) 2.850 .
H(9) H(1O) 2.127 .
H(9) H(15B) 2.648 4_555
H(9) H(17C) 3.517 4_555
H(11) O(6) 2.933 2_554
H(11) O(8A) 3.404 2_554
H(11) O(8B) 3.437 2_554
H(11) C(29) 3.136 2_554
H(11) C(32) 3.551 2_554
H(11) C(33) 2.919 2_554
H(11) C(34) 2.671 2_554
H(11) H(6) 2.881 2_554
H(11) H(17C) 3.578 4_555
H(11) H(33) 3.187 2_554
H(13A) C(39A) 3.392 5_545
H(13A) H(38C) 3.496 5_545
H(13A) H(39A) 2.409 5_545
H(13B) C(38) 3.297 5_545
H(13B) C(39A) 3.138 5_545
H(13B) H(36C) 3.524 5_545
H(13B) H(37A) 3.080 5_545
H(13B) H(38B) 2.855 5_545
H(13B) H(38C) 3.039 5_545
H(13B) H(38D) 2.683 5_545
H(13B) H(39A) 2.282 5_545
H(14A) O(5) 2.819 2_554
H(14A) O(10) 2.933 4_554
H(14A) C(5) 3.460 2_554
H(14A) C(6) 3.290 2_554
H(14A) C(29) 3.125 2_554
H(14A) C(30) 2.813 2_554
H(14A) C(31) 3.461 2_554
H(14A) H(1O) 3.267 4_554
H(14A) H(6) 2.825 2_554
H(14B) O(1) 3.210 2_554
H(14B) O(1) 3.292 4_554
H(14B) O(10) 3.331 4_554
H(14B) H(1O) 3.354 2_554
H(14B) H(1O) 3.012 4_554
H(14B) H(6) 3.435 2_554
H(15A) C(39B) 2.930 8_554
H(15A) H(28E) 3.399 6_545
H(15A) H(37A) 3.343 5_545
H(15A) H(38A) 3.506 8_554
H(15A) H(38B) 3.186 8_554
H(15A) H(38D) 3.301 8_554
H(15A) H(39B) 3.219 8_554
H(15A) H(39E) 2.695 8_554
H(15A) H(39F) 2.566 8_554
H(15B) O(1) 3.065 4_554
H(15B) O(5) 3.280 2_554
H(15B) O(10) 3.268 4_554
H(15B) C(8) 3.013 4_554
H(15B) C(9) 2.826 4_554
H(15B) H(1O) 2.640 4_554
H(15B) H(9) 2.648 4_554
H(15B) H(38B) 3.272 8_554
H(15B) H(38D) 3.321 8_554
H(16A) O(3) 3.421 4_554
H(16A) C(36A) 3.415 5_545
H(16A) C(36B) 3.081 5_545
H(16A) C(37A) 3.334 5_545
H(16A) H(3O) 3.381 4_554
H(16A) H(35A) 3.514 5_545
H(16A) H(36A) 2.772 5_545
H(16A) H(36C) 2.326 5_545
H(16A) H(36D) 3.006 5_545
H(16A) H(37A) 2.656 5_545
H(16A) H(38B) 3.444 5_545
H(16A) H(38D) 3.291 5_545
H(16B) O(1) 2.968 4_554
H(16B) O(3) 3.292 4_554
H(16B) C(1) 3.396 4_554
H(16B) C(2) 3.115 4_554
H(16B) C(7) 3.266 4_554
H(16B) C(8) 3.058 4_554
H(16B) H(1O) 3.341 4_554
H(16B) H(2) 2.702 4_554
H(16B) H(3O) 3.553 4_554
H(17A) O(8A) 3.549 5_545
H(17A) C(35) 3.364 5_545
H(17A) C(36B) 3.256 5_545
H(17A) C(39A) 3.418 8_554
H(17A) H(28B) 3.419 1_544
H(17A) H(35A) 2.453 5_545
H(17A) H(35C) 2.649 5_545
H(17A) H(36A) 3.538 5_545
H(17A) H(36C) 3.006 5_545
H(17A) H(36D) 2.821 5_545
H(17A) H(37A) 2.994 5_545
H(17A) H(39A) 3.431 8_554
H(17A) H(39B) 2.615 8_554
H(17A) H(39E) 2.901 8_554
H(17B) O(8B) 3.585 3_554
H(17B) C(2) 3.482 4_554
H(17B) C(28A) 3.201 1_544
H(17B) C(35) 3.586 5_545
H(17B) H(2) 2.603 4_554
H(17B) H(28B) 2.213 1_544
H(17B) H(35A) 2.910 5_545
H(17B) H(35B) 3.518 5_545
H(17B) H(35C) 2.872 5_545
H(17B) H(36A) 3.399 5_545
H(17B) H(36C) 3.177 5_545
H(17C) C(7) 3.187 4_554
H(17C) C(8) 3.089 4_554
H(17C) C(9) 3.003 4_554
H(17C) C(10) 2.978 4_554
H(17C) C(11) 3.065 4_554
H(17C) C(12) 3.175 4_554
H(17C) C(39A) 3.514 8_554
H(17C) H(2) 3.418 4_554
H(17C) H(9) 3.517 4_554
H(17C) H(11) 3.578 4_554
H(17C) H(39A) 3.075 8_554
H(17C) H(39B) 3.062 8_554
H(20) O(5) 3.057 2_555
H(20) C(29) 3.253 2_555
H(20) C(30) 2.833 2_555
H(20) C(31) 3.107 2_555
H(20) H(4) 2.834 2_555
H(20) H(28C) 3.214 4_564
H(20) H(28D) 3.199 4_564
H(20) H(31) 3.354 2_555
H(20) H(36A) 3.494 8_555
H(20) H(37C) 2.752 2_555
H(20) H(39D) 3.292 2_555
H(22) O(6) 2.859 3_565
H(22) O(7) 2.966 .
H(22) H(2O) 3.207 4_565
H(22) H(6O) 2.879 3_565
H(22) H(26B) 2.967 4_564
H(22) H(26C) 3.455 4_564
H(22) H(27C) 3.428 4_564
H(24A) C(37A) 3.247 2_555
H(24A) C(37B) 3.008 2_555
H(24A) C(38) 3.366 2_555
H(24A) C(39A) 3.447 2_555
H(24A) C(39B) 3.220 2_555
H(24A) H(28D) 3.481 4_564
H(24A) H(37B) 2.440 2_555
H(24A) H(37C) 2.101 2_555
H(24A) H(37D) 3.589 2_555
H(24A) H(38A) 2.995 2_555
H(24A) H(38C) 3.202 2_555
H(24A) H(39C) 2.901 2_555
H(24A) H(39D) 2.400 2_555
H(24A) H(39E) 3.478 2_555
H(24B) O(8C) 3.387 3_565
H(24B) C(39B) 3.502 2_555
H(24B) H(2O) 3.320 4_565
H(24B) H(26B) 3.597 4_564
H(24B) H(27C) 3.337 4_564
H(24B) H(28D) 3.526 4_564
H(24B) H(37C) 3.509 2_555
H(24B) H(39B) 3.562 2_555
H(24B) H(39C) 3.130 2_555
H(24B) H(39D) 2.920 2_555
H(24B) H(39E) 3.472 2_555
H(24C) C(37A) 3.284 2_555
H(24C) C(37B) 3.013 2_555
H(24C) C(38) 3.250 2_555
H(24C) C(39A) 3.269 2_555
H(24C) C(39B) 2.966 2_555
H(24C) H(28D) 3.263 4_564
H(24C) H(37B) 2.547 2_555
H(24C) H(37C) 2.162 2_555
H(24C) H(37D) 3.577 2_555
H(24C) H(38A) 2.837 2_555
H(24C) H(38C) 3.096 2_555
H(24C) H(39B) 3.407 2_555
H(24C) H(39C) 2.768 2_555
H(24C) H(39D) 2.171 2_555
H(24C) H(39E) 3.196 2_555
H(24D) O(2) 3.580 4_565
H(24D) O(8C) 3.454 3_565
H(24D) H(2O) 3.125 4_565
H(24D) H(27C) 3.529 4_564
H(24D) H(39C) 3.330 2_555
H(24D) H(39D) 3.252 2_555
H(25A) O(2) 3.137 4_565
H(25A) O(4) 3.517 2_555
H(25A) O(4) 3.469 4_565
H(25A) O(7) 2.738 2_555
H(25A) H(2O) 3.293 4_565
H(25B) O(4) 2.850 2_555
H(25B) O(4) 3.371 4_565
H(25B) O(6) 3.419 2_555
H(25B) O(7) 3.442 2_555
H(25B) O(7) 3.523 4_565
H(25B) C(4) 3.509 2_555
H(25B) C(34) 3.509 2_555
H(25B) H(4) 2.994 2_555
H(25B) H(6O) 2.497 2_555
H(25C) O(4) 2.751 2_555
H(25C) O(4) 3.275 4_565
H(25C) O(7) 3.168 2_555
H(25C) H(4) 3.131 2_555
H(25C) H(6O) 2.758 2_555
H(25D) O(6) 2.886 2_555
H(25D) C(29) 3.209 2_555
H(25D) C(33) 2.943 2_555
H(25D) C(34) 2.663 2_555
H(25D) H(4) 3.405 2_555
H(25D) H(6O) 1.986 2_555
H(25D) H(33) 3.178 2_555
H(25D) H(37B) 3.008 2_555
H(25D) H(37C) 3.185 2_555
H(26A) C(33) 3.363 2_555
H(26A) C(36B) 3.593 2_555
H(26A) C(37A) 3.027 2_555
H(26A) C(37B) 3.469 2_555
H(26A) C(39A) 3.425 2_555
H(26A) H(6O) 3.172 2_555
H(26A) H(33) 3.210 2_555
H(26A) H(36D) 3.042 2_555
H(26A) H(37A) 3.142 2_555
H(26A) H(37B) 2.219 2_555
H(26A) H(37C) 2.879 2_555
H(26A) H(38C) 3.054 2_555
H(26A) H(39C) 2.534 2_555
H(26B) O(4) 3.513 4_565
H(26B) O(6) 3.084 2_555
H(26B) C(21) 3.459 4_565
H(26B) C(22) 2.950 4_565
H(26B) C(23) 3.209 4_565
H(26B) C(33) 3.540 2_555
H(26B) C(34) 3.473 2_555
H(26B) H(6O) 2.376 2_555
H(26B) H(22) 2.967 4_565
H(26B) H(24B) 3.597 4_565
H(26B) H(33) 3.269 2_555
H(26C) O(4) 2.897 4_565
H(26C) O(7) 3.560 2_555
H(26C) C(2) 3.495 4_565
H(26C) C(3) 3.488 4_565
H(26C) C(18) 3.005 4_565
H(26C) C(22) 3.106 4_565
H(26C) C(23) 2.679 4_565
H(26C) H(2) 3.196 4_565
H(26C) H(6O) 3.517 2_555
H(26C) H(22) 3.455 4_565
H(26D) O(2) 3.260 4_565
H(26D) O(8B) 3.538 3_565
H(26D) O(8C) 3.059 3_565
H(26D) H(2) 3.541 4_565
H(26D) H(2O) 3.361 4_565
H(26D) H(39C) 3.131 2_555
H(27A) O(2) 3.280 4_565
H(27A) O(8A) 3.502 3_565
H(27A) O(8B) 2.879 3_565
H(27A) O(8C) 2.398 3_565
H(27A) H(2O) 3.273 4_565
H(27A) H(39C) 2.731 2_555
H(27B) O(2) 3.076 4_565
H(27B) O(4) 3.547 4_565
H(27B) O(7) 3.523 2_555
H(27B) C(2) 2.960 4_565
H(27B) C(3) 3.368 4_565
H(27B) C(18) 3.235 4_565
H(27B) C(23) 3.327 4_565
H(27B) H(2) 2.518 4_565
H(27B) H(2O) 3.537 4_565
H(27C) O(6) 3.187 2_555
H(27C) C(22) 3.466 4_565
H(27C) C(33) 3.052 2_555
H(27C) C(34) 3.367 2_555
H(27C) H(6O) 2.635 2_555
H(27C) H(22) 3.428 4_565
H(27C) H(24B) 3.337 4_565
H(27C) H(24D) 3.529 4_565
H(27C) H(33) 2.605 2_555
H(27C) H(36D) 3.348 2_555
H(27C) H(37A) 3.597 2_555
H(27C) H(37B) 3.015 2_555
H(27C) H(39D) 3.507 3_566
H(27C) H(39E) 3.574 3_566
H(27D) C(33) 3.596 2_555
H(27D) C(36B) 3.286 2_555
H(27D) C(37A) 2.657 2_555
H(27D) C(37B) 3.253 2_555
H(27D) C(38) 3.273 2_555
H(27D) C(39A) 2.935 2_555
H(27D) H(33) 3.332 2_555
H(27D) H(36D) 2.666 2_555
H(27D) H(37A) 2.638 2_555
H(27D) H(37B) 2.018 2_555
H(27D) H(37C) 2.858 2_555
H(27D) H(38C) 2.551 2_555
H(27D) H(39A) 3.382 2_555
H(27D) H(39B) 3.588 2_555
H(27D) H(39C) 2.044 2_555
H(28A) O(8C) 3.421 3_565
H(28A) C(35) 3.526 5_556
H(28A) C(39B) 3.309 3_566
H(28A) H(35B) 2.601 5_556
H(28A) H(35C) 3.147 5_556
H(28A) H(35D) 2.964 5_556
H(28A) H(39A) 3.596 2_555
H(28A) H(39C) 2.790 2_555
H(28A) H(39D) 3.259 3_566
H(28A) H(39F) 3.182 3_566
H(28B) O(8B) 3.387 3_565
H(28B) O(8C) 3.337 3_565
H(28B) C(17) 3.172 1_566
H(28B) C(35) 3.248 5_556
H(28B) H(2) 2.949 4_565
H(28B) H(17A) 3.419 1_566
H(28B) H(17B) 2.213 1_566
H(28B) H(35A) 3.058 5_556
H(28B) H(35B) 2.576 5_556
H(28B) H(35C) 2.696 5_556
H(28B) H(35D) 2.900 5_556
H(28B) H(36A) 3.454 5_556
H(28C) C(18) 3.456 4_565
H(28C) C(19) 3.102 4_565
H(28C) C(20) 2.932 4_565
H(28C) C(21) 3.188 4_565
H(28C) C(22) 3.537 4_565
H(28C) C(39B) 3.388 3_566
H(28C) H(2) 3.458 4_565
H(28C) H(20) 3.214 4_565
H(28C) H(35B) 2.971 5_556
H(28C) H(35D) 3.111 5_556
H(28C) H(39D) 2.886 3_566
H(28C) H(39F) 3.538 3_566
H(28D) C(19) 3.458 4_565
H(28D) C(20) 3.010 4_565
H(28D) C(21) 3.097 4_565
H(28D) C(22) 3.577 4_565
H(28D) C(39B) 2.731 3_566
H(28D) H(20) 3.199 4_565
H(28D) H(24A) 3.481 4_565
H(28D) H(24B) 3.526 4_565
H(28D) H(24C) 3.263 4_565
H(28D) H(35B) 2.919 5_556
H(28D) H(35D) 3.022 5_556
H(28D) H(38A) 3.350 3_566
H(28D) H(39D) 2.263 3_566
H(28D) H(39E) 3.221 3_566
H(28D) H(39F) 2.961 3_566
H(28E) C(39B) 1.894 3_566
H(28E) H(15A) 3.399 6_555
H(28E) H(35B) 3.010 5_556
H(28E) H(35D) 3.199 5_556
H(28E) H(36D) 3.480 2_555
H(28E) H(37A) 3.304 2_555
H(28E) H(38A) 2.883 3_566
H(28E) H(39B) 3.456 3_566
H(28E) H(39C) 3.290 2_555
H(28E) H(39D) 2.079 3_566
H(28E) H(39E) 2.184 3_566
H(28E) H(39F) 2.039 3_566
H(28F) O(8C) 3.412 3_565
H(28F) C(35) 3.443 5_556
H(28F) C(39B) 3.317 3_566
H(28F) H(35A) 3.542 5_556
H(28F) H(35B) 2.522 5_556
H(28F) H(35C) 3.060 5_556
H(28F) H(35D) 2.890 5_556
H(28F) H(39C) 2.835 2_555
H(28F) H(39D) 3.263 3_566
H(28F) H(39F) 3.168 3_566
H(31) C(36A) 3.223 7_455
H(31) C(37B) 2.972 7_455
H(31) C(38) 3.068 7_455
H(31) C(39B) 3.196 7_455
H(31) H(20) 3.354 2_555
H(31) H(36A) 2.998 7_455
H(31) H(36B) 2.601 7_455
H(31) H(36C) 3.476 7_455
H(31) H(37D) 2.203 7_455
H(31) H(38A) 2.757 7_455
H(31) H(38B) 2.576 7_455
H(31) H(38D) 2.746 7_455
H(31) H(39D) 3.458 7_455
H(31) H(39F) 2.288 7_455
H(33) O(8A) 3.235 .
H(33) O(8B) 3.196 .
H(33) O(8C) 3.000 .
H(33) C(27B) 3.452 2_555
H(33) H(2O) 3.189 2_554
H(33) H(6O) 2.613 .
H(33) H(11) 3.187 2_554
H(33) H(25D) 3.178 2_555
H(33) H(26A) 3.210 2_555
H(33) H(26B) 3.269 2_555
H(33) H(27C) 2.605 2_555
H(33) H(27D) 3.332 2_555
H(35A) O(8A) 3.311 .
H(35A) C(17) 3.085 5_455
H(35A) H(16A) 3.514 5_455
H(35A) H(17A) 2.453 5_455
H(35A) H(17B) 2.910 5_455
H(35A) H(28B) 3.058 5_444
H(35A) H(28F) 3.542 5_444
H(35B) C(28A) 2.865 5_444
H(35B) C(28B) 2.988 5_444
H(35B) C(39B) 3.487 7_455
H(35B) H(17B) 3.518 5_455
H(35B) H(28A) 2.601 5_444
H(35B) H(28B) 2.576 5_444
H(35B) H(28C) 2.971 5_444
H(35B) H(28D) 2.919 5_444
H(35B) H(28E) 3.010 5_444
H(35B) H(28F) 2.522 5_444
H(35B) H(37D) 3.161 7_455
H(35B) H(38A) 3.582 7_455
H(35B) H(39D) 3.358 7_455
H(35B) H(39F) 2.805 7_455
H(35C) O(8A) 3.127 .
H(35C) O(8B) 3.510 .
H(35C) C(17) 3.193 5_455
H(35C) C(28A) 3.323 5_444
H(35C) H(17A) 2.649 5_455
H(35C) H(17B) 2.872 5_455
H(35C) H(28A) 3.147 5_444
H(35C) H(28B) 2.696 5_444
H(35C) H(28F) 3.060 5_444
H(35D) C(28A) 3.158 5_444
H(35D) C(28B) 3.213 5_444
H(35D) C(39B) 3.404 7_455
H(35D) H(28A) 2.964 5_444
H(35D) H(28B) 2.900 5_444
H(35D) H(28C) 3.111 5_444
H(35D) H(28D) 3.022 5_444
H(35D) H(28E) 3.199 5_444
H(35D) H(28F) 2.890 5_444
H(35D) H(36B) 3.270 7_455
H(35D) H(37D) 2.708 7_455
H(35D) H(38A) 3.335 7_455
H(35D) H(39D) 3.198 7_455
H(35D) H(39F) 2.736 7_455
H(36A) O(3) 3.496 8_454
H(36A) H(3O) 3.079 8_454
H(36A) H(16A) 2.772 5_455
H(36A) H(17A) 3.538 5_455
H(36A) H(17B) 3.399 5_455
H(36A) H(20) 3.494 8_454
H(36A) H(28B) 3.454 5_444
H(36A) H(31) 2.998 7_455
H(36A) H(36B) 3.524 7_455
H(36A) H(37D) 3.358 7_455
H(36B) C(31) 3.385 7_455
H(36B) C(36A) 3.180 7_455
H(36B) C(37B) 3.235 7_455
H(36B) H(31) 2.601 7_455
H(36B) H(35D) 3.270 7_455
H(36B) H(36A) 3.524 7_455
H(36B) H(36B) 2.195 7_455
H(36B) H(37C) 3.394 7_455
H(36B) H(37D) 2.231 7_455
H(36C) C(16) 3.159 5_455
H(36C) C(17) 3.277 5_455
H(36C) H(3O) 3.499 8_454
H(36C) H(13B) 3.524 5_455
H(36C) H(16A) 2.326 5_455
H(36C) H(17A) 3.006 5_455
H(36C) H(17B) 3.177 5_455
H(36C) H(31) 3.476 7_455
H(36D) C(17) 3.500 5_455
H(36D) C(27B) 3.480 2_555
H(36D) H(16A) 3.006 5_455
H(36D) H(17A) 2.821 5_455
H(36D) H(26A) 3.042 2_555
H(36D) H(27C) 3.348 2_555
H(36D) H(27D) 2.666 2_555
H(36D) H(28E) 3.480 2_555
H(37A) C(16) 3.371 5_455
H(37A) C(17) 3.568 5_455
H(37A) C(27B) 3.521 2_555
H(37A) H(13B) 3.080 5_455
H(37A) H(15A) 3.343 5_455
H(37A) H(16A) 2.656 5_455
H(37A) H(17A) 2.994 5_455
H(37A) H(26A) 3.142 2_555
H(37A) H(27C) 3.597 2_555
H(37A) H(27D) 2.638 2_555
H(37A) H(28E) 3.304 2_555
H(37B) C(24) 3.402 2_555
H(37B) C(25B) 3.488 2_555
H(37B) C(26A) 3.224 2_555
H(37B) C(27B) 2.976 2_555
H(37B) H(24A) 2.440 2_555
H(37B) H(24C) 2.547 2_555
H(37B) H(25D) 3.008 2_555
H(37B) H(26A) 2.219 2_555
H(37B) H(27C) 3.015 2_555
H(37B) H(27D) 2.018 2_555
H(37C) C(20) 3.465 2_555
H(37C) C(24) 3.096 2_555
H(37C) C(25B) 3.560 2_555
H(37C) H(20) 2.752 2_555
H(37C) H(24A) 2.101 2_555
H(37C) H(24B) 3.509 2_555
H(37C) H(24C) 2.162 2_555
H(37C) H(25D) 3.185 2_555
H(37C) H(26A) 2.879 2_555
H(37C) H(27D) 2.858 2_555
H(37C) H(36B) 3.394 7_455
H(37D) C(31) 3.080 7_455
H(37D) C(35) 3.435 7_455
H(37D) C(36A) 3.071 7_455
H(37D) C(37B) 3.532 7_455
H(37D) H(24A) 3.589 2_555
H(37D) H(24C) 3.577 2_555
H(37D) H(31) 2.203 7_455
H(37D) H(35B) 3.161 7_455
H(37D) H(35D) 2.708 7_455
H(37D) H(36A) 3.358 7_455
H(37D) H(36B) 2.231 7_455
H(37D) H(37D) 2.626 7_455
H(38A) C(28B) 3.469 3_566
H(38A) H(15A) 3.506 8_455
H(38A) H(24A) 2.995 2_555
H(38A) H(24C) 2.837 2_555
H(38A) H(28D) 3.350 3_566
H(38A) H(28E) 2.883 3_566
H(38A) H(31) 2.757 7_455
H(38A) H(35B) 3.582 7_455
H(38A) H(35D) 3.335 7_455
H(38B) O(5) 3.327 7_455
H(38B) C(31) 3.429 7_455
H(38B) H(13B) 2.855 5_455
H(38B) H(15A) 3.186 8_455
H(38B) H(15B) 3.272 8_455
H(38B) H(16A) 3.444 5_455
H(38B) H(31) 2.576 7_455
H(38C) C(27B) 3.550 2_555
H(38C) H(13A) 3.496 5_455
H(38C) H(13B) 3.039 5_455
H(38C) H(24A) 3.202 2_555
H(38C) H(24C) 3.096 2_555
H(38C) H(26A) 3.054 2_555
H(38C) H(27D) 2.551 2_555
H(38D) O(5) 3.407 7_455
H(38D) C(31) 3.596 7_455
H(38D) H(13B) 2.683 5_455
H(38D) H(15A) 3.301 8_455
H(38D) H(15B) 3.321 8_455
H(38D) H(16A) 3.291 5_455
H(38D) H(31) 2.746 7_455
H(39A) O(8C) 3.486 4_565
H(39A) C(10) 3.286 5_455
H(39A) C(13) 2.733 5_455
H(39A) H(13A) 2.409 5_455
H(39A) H(13B) 2.282 5_455
H(39A) H(17A) 3.431 8_455
H(39A) H(17C) 3.075 8_455
H(39A) H(27D) 3.382 2_555
H(39A) H(28A) 3.596 2_555
H(39B) O(8A) 3.553 4_565
H(39B) O(8B) 3.263 4_565
H(39B) O(8C) 2.793 4_565
H(39B) C(17) 3.255 8_455
H(39B) H(15A) 3.219 8_455
H(39B) H(17A) 2.615 8_455
H(39B) H(17C) 3.062 8_455
H(39B) H(24B) 3.562 2_555
H(39B) H(24C) 3.407 2_555
H(39B) H(27D) 3.588 2_555
H(39B) H(28E) 3.456 3_566
H(39C) O(8B) 3.377 4_565
H(39C) O(8C) 2.839 4_565
H(39C) C(24) 3.438 2_555
H(39C) C(26A) 3.248 2_555
H(39C) C(26B) 3.445 2_555
H(39C) C(27A) 3.178 2_555
H(39C) C(27B) 2.875 2_555
H(39C) C(28A) 3.446 2_555
H(39C) C(28B) 3.217 2_555
H(39C) H(24A) 2.901 2_555
H(39C) H(24B) 3.130 2_555
H(39C) H(24C) 2.768 2_555
H(39C) H(24D) 3.330 2_555
H(39C) H(26A) 2.534 2_555
H(39C) H(26D) 3.131 2_555
H(39C) H(27A) 2.731 2_555
H(39C) H(27D) 2.044 2_555
H(39C) H(28A) 2.790 2_555
H(39C) H(28E) 3.290 2_555
H(39C) H(28F) 2.835 2_555
H(39D) C(20) 3.572 2_555
H(39D) C(21) 3.462 2_555
H(39D) C(24) 3.041 2_555
H(39D) C(28A) 3.484 3_566
H(39D) C(28B) 2.490 3_566
H(39D) H(20) 3.292 2_555
H(39D) H(24A) 2.400 2_555
H(39D) H(24B) 2.920 2_555
H(39D) H(24C) 2.171 2_555
H(39D) H(24D) 3.252 2_555
H(39D) H(27C) 3.507 3_566
H(39D) H(28A) 3.259 3_566
H(39D) H(28C) 2.886 3_566
H(39D) H(28D) 2.263 3_566
H(39D) H(28E) 2.079 3_566
H(39D) H(28F) 3.263 3_566
H(39D) H(31) 3.458 7_455
H(39D) H(35B) 3.358 7_455
H(39D) H(35D) 3.198 7_455
H(39E) C(15) 3.575 8_455
H(39E) C(28B) 2.962 3_566
H(39E) H(15A) 2.695 8_455
H(39E) H(17A) 2.901 8_455
H(39E) H(24A) 3.478 2_555
H(39E) H(24B) 3.472 2_555
H(39E) H(24C) 3.196 2_555
H(39E) H(27C) 3.574 3_566
H(39E) H(28D) 3.221 3_566
H(39E) H(28E) 2.184 3_566
H(39F) C(15) 3.487 8_455
H(39F) C(28B) 2.761 3_566
H(39F) C(31) 2.981 7_455
H(39F) C(35) 3.546 7_455
H(39F) H(15A) 2.566 8_455
H(39F) H(28A) 3.182 3_566
H(39F) H(28C) 3.538 3_566
H(39F) H(28D) 2.961 3_566
H(39F) H(28E) 2.039 3_566
H(39F) H(28F) 3.168 3_566
H(39F) H(31) 2.288 7_455
H(39F) H(35B) 2.805 7_455
H(39F) H(35D) 2.736 7_455

loop_
_geom_torsion_atom_site_label_1
_geom_torsion_atom_site_label_2
_geom_torsion_atom_site_label_3
_geom_torsion_atom_site_label_4
_geom_torsion
C(2) C(1) C(6) C(5) -0.0(6)
C(6) C(1) C(2) C(3) -1.2(7)
C(2) C(1) C(7) C(8) 107.6(5)
C(2) C(1) C(7) C(12) -70.2(5)
C(7) C(1) C(2) C(3) 178.7(4)
C(6) C(1) C(7) C(8) -72.5(5)
C(6) C(1) C(7) C(12) 109.7(5)
C(7) C(1) C(6) C(5) -179.9(3)
C(1) C(2) C(3) C(4) 1.6(6)
C(1) C(2) C(3) C(18) -172.8(4)
C(2) C(3) C(4) C(5) -0.8(7)
C(2) C(3) C(18) C(19) -60.8(7)
C(2) C(3) C(18) C(23) 114.7(5)
C(4) C(3) C(18) C(19) 125.0(5)
C(4) C(3) C(18) C(23) -59.5(7)
C(18) C(3) C(4) C(5) 173.5(4)
C(3) C(4) C(5) C(6) -0.4(6)
C(3) C(4) C(5) C(29) -177.1(4)
C(4) C(5) C(6) C(1) 0.8(6)
C(4) C(5) C(29) C(30) -77.5(5)
C(4) C(5) C(29) C(34) 102.3(5)
C(6) C(5) C(29) C(30) 105.8(5)
C(6) C(5) C(29) C(34) -74.4(5)
C(29) C(5) C(6) C(1) 177.6(4)
C(1) C(7) C(8) O(1) 2.6(5)
C(1) C(7) C(8) C(9) -177.6(3)
C(1) C(7) C(12) O(2) -5.8(5)
C(1) C(7) C(12) C(11) 175.8(3)
C(8) C(7) C(12) O(2) 176.3(3)
C(8) C(7) C(12) C(11) -2.1(6)
C(12) C(7) C(8) O(1) -179.5(3)
C(12) C(7) C(8) C(9) 0.3(6)
O(1) C(8) C(9) C(10) -178.2(3)
C(7) C(8) C(9) C(10) 2.0(6)
C(8) C(9) C(10) C(11) -2.5(6)
C(8) C(9) C(10) C(13) 179.7(4)
C(9) C(10) C(11) C(12) 0.7(6)
C(9) C(10) C(13) C(14) 85.7(5)
C(11) C(10) C(13) C(14) -92.1(5)
C(13) C(10) C(11) C(12) 178.5(4)
C(10) C(11) C(12) O(2) -176.7(3)
C(10) C(11) C(12) C(7) 1.6(6)
C(10) C(13) C(14) C(15) -172.8(4)
C(13) C(14) C(15) C(16) 77.6(5)
C(14) C(15) C(16) C(17) -178.5(4)
C(3) C(18) C(19) O(3) -7.5(8)
C(3) C(18) C(19) C(20) 172.5(5)
C(3) C(18) C(23) O(4) 3.0(8)
C(3) C(18) C(23) C(22) -174.9(5)
C(19) C(18) C(23) O(4) 178.7(5)
C(19) C(18) C(23) C(22) 0.9(8)
C(23) C(18) C(19) O(3) 176.8(5)
C(23) C(18) C(19) C(20) -3.1(8)
O(3) C(19) C(20) C(21) -176.9(5)
C(18) C(19) C(20) C(21) 3.0(9)
C(19) C(20) C(21) C(22) -0.6(9)
C(19) C(20) C(21) C(24) 177.8(5)
C(20) C(21) C(22) C(23) -1.6(9)
C(20) C(21) C(24) C(25A) -105.5(8)
C(20) C(21) C(24) C(25B) -79.1(7)
C(22) C(21) C(24) C(25A) 72.8(8)
C(22) C(21) C(24) C(25B) 99.3(7)
C(24) C(21) C(22) C(23) -180.0(5)
C(21) C(22) C(23) O(4) -176.3(5)
C(21) C(22) C(23) C(18) 1.5(9)
C(21) C(24) C(25A) C(25B) 88.6(14)
C(21) C(24) C(25A) C(26A) 151.7(7)
C(21) C(24) C(25A) C(26B) -177.3(8)
C(21) C(24) C(25B) C(25A) -102.6(14)
C(21) C(24) C(25B) C(26A) 175.4(7)
C(21) C(24) C(25B) C(26B) -156.2(6)
C(25A) C(24) C(25B) C(26A) -82.0(16)
C(25A) C(24) C(25B) C(26B) -53.6(14)
C(25B) C(24) C(25A) C(26A) 63.2(13)
C(25B) C(24) C(25A) C(26B) 94.2(16)
C(24) C(25A) C(25B) C(26A) 114.6(8)
C(24) C(25A) C(25B) C(26B) 113.8(12)
C(24) C(25A) C(26A) C(25B) -61.7(16)
C(24) C(25A) C(26A) C(26B) 116.7(15)
C(24) C(25A) C(26A) C(27A) 98.5(10)
C(24) C(25A) C(26A) C(27B) 37(6)
C(24) C(25A) C(26B) C(25B) -73.0(19)
C(24) C(25A) C(26B) C(26A) -74.6(16)
C(24) C(25A) C(26B) C(27A) 55(2)
C(24) C(25A) C(26B) C(27B) -64.0(17)
C(25B) C(25A) C(26A) C(26B) 178(2)
C(25B) C(25A) C(26A) C(27A) 160.3(19)
C(25B) C(25A) C(26A) C(27B) 99(6)
C(26A) C(25A) C(25B) C(24) -114.6(8)
C(26A) C(25A) C(25B) C(26B) -0.8(12)
C(25B) C(25A) C(26B) C(26A) -2(2)
C(25B) C(25A) C(26B) C(27A) 128(2)
C(25B) C(25A) C(26B) C(27B) 9(2)
C(26B) C(25A) C(25B) C(24) -113.8(12)
C(26B) C(25A) C(25B) C(26A) 0.8(12)
C(26A) C(25A) C(26B) C(25B) 2(2)
C(26A) C(25A) C(26B) C(27A) 129(3)
C(26A) C(25A) C(26B) C(27B) 10.6(13)
C(26B) C(25A) C(26A) C(25B) -178(2)
C(26B) C(25A) C(26A) C(27A) -18.1(13)
C(26B) C(25A) C(26A) C(27B) -80(6)
C(24) C(25B) C(26A) C(25A) 83.4(19)
C(24) C(25B) C(26A) C(26B) 81.9(16)
C(24) C(25B) C(26A) C(27A) 61.5(12)
C(24) C(25B) C(26A) C(27B) -64(3)
C(24) C(25B) C(26B) C(25A) 73(2)
C(24) C(25B) C(26B) C(26A) -108.4(15)
C(24) C(25B) C(26B) C(27A) -0(2)
C(24) C(25B) C(26B) C(27B) -98.5(11)
C(25A) C(25B) C(26A) C(26B) -2(2)
C(25A) C(25B) C(26A) C(27A) -22(2)
C(25A) C(25B) C(26A) C(27B) -147(3)
C(25A) C(25B) C(26B) C(26A) 178(2)
C(25A) C(25B) C(26B) C(27A) -73(3)
C(25A) C(25B) C(26B) C(27B) -172(2)
C(26A) C(25B) C(26B) C(25A) -178(2)
C(26A) C(25B) C(26B) C(27A) 108(3)
C(26A) C(25B) C(26B) C(27B) 10.0(13)
C(26B) C(25B) C(26A) C(25A) 2(2)
C(26B) C(25B) C(26A) C(27A) -20.4(13)
C(26B) C(25B) C(26A) C(27B) -145(4)
C(25A) C(26A) C(26B) C(25B) -0.7(10)
C(25A) C(26A) C(26B) C(27A) -135(2)
C(25A) C(26A) C(26B) C(27B) -165.9(17)
C(25A) C(26A) C(27A) C(26B) 42(2)
C(25A) C(26A) C(27A) C(27B) -167.7(17)
C(25A) C(26A) C(27A) C(28A) 171.7(11)
C(25A) C(26A) C(27B) C(26B) 76(5)
C(25A) C(26A) C(27B) C(27A) 63(5)
C(25A) C(26A) C(27B) C(28B) 93(7)
C(25B) C(26A) C(26B) C(25A) 0.7(10)
C(25B) C(26A) C(26B) C(27A) -135(2)
C(25B) C(26A) C(26B) C(27B) -165(2)
C(25B) C(26A) C(27A) C(26B) 51(2)
C(25B) C(26A) C(27A) C(27B) -158.8(18)
C(25B) C(26A) C(27A) C(28A) -179.4(10)
C(25B) C(26A) C(27B) C(26B) 145(4)
C(25B) C(26A) C(27B) C(27A) 132(3)
C(25B) C(26A) C(27B) C(28B) 161(2)
C(26B) C(26A) C(27A) C(27B) 150(3)
C(26B) C(26A) C(27A) C(28A) 129(3)
C(27A) C(26A) C(26B) C(25A) 135(2)
C(27A) C(26A) C(26B) C(25B) 135(2)
C(27A) C(26A) C(26B) C(27B) -31(3)
C(26B) C(26A) C(27B) C(27A) -13.2(15)
C(26B) C(26A) C(27B) C(28B) 17(4)
C(27B) C(26A) C(26B) C(25A) 165.9(17)
C(27B) C(26A) C(26B) C(25B) 165(2)
C(27B) C(26A) C(26B) C(27A) 31(3)
C(27A) C(26A) C(27B) C(26B) 13.2(15)
C(27A) C(26A) C(27B) C(28B) 30(3)
C(27B) C(26A) C(27A) C(26B) -150(3)
C(27B) C(26A) C(27A) C(28A) -20.6(16)
C(25A) C(26B) C(27A) C(26A) -108(3)
C(25A) C(26B) C(27A) C(27B) -129(2)
C(25A) C(26B) C(27A) C(28A) -171.5(14)
C(25A) C(26B) C(27B) C(26A) -15.3(19)
C(25A) C(26B) C(27B) C(27A) 141(2)
C(25A) C(26B) C(27B) C(28B) 174.3(15)
C(25B) C(26B) C(27A) C(26A) -80(3)
C(25B) C(26B) C(27A) C(27B) -101(2)
C(25B) C(26B) C(27A) C(28A) -143.6(17)
C(25B) C(26B) C(27B) C(26A) -12.1(17)
C(25B) C(26B) C(27B) C(27A) 144.3(18)
C(25B) C(26B) C(27B) C(28B) 177.4(14)
C(26A) C(26B) C(27A) C(27B) -20(2)
C(26A) C(26B) C(27A) C(28A) -63(3)
C(26A) C(26B) C(27B) C(27A) 156(2)
C(26A) C(26B) C(27B) C(28B) -170(2)
C(27A) C(26B) C(27B) C(26A) -156(2)
C(27A) C(26B) C(27B) C(28B) 33(2)
C(27B) C(26B) C(27A) C(26A) 20(2)
C(27B) C(26B) C(27A) C(28A) -43(2)
C(26A) C(27A) C(27B) C(26B) -14.6(16)
C(26A) C(27A) C(27B) C(28B) -165.1(19)
C(26A) C(27A) C(28A) C(28B) 17.7(16)
C(26B) C(27A) C(27B) C(26A) 14.6(16)
C(26B) C(27A) C(27B) C(28B) -150.5(19)
C(26B) C(27A) C(28A) C(28B) 43(2)
C(27B) C(27A) C(28A) C(28B) 5.4(14)
C(28A) C(27A) C(27B) C(26A) 160.6(15)
C(28A) C(27A) C(27B) C(26B) 146.0(18)
C(28A) C(27A) C(27B) C(28B) -4.5(11)
C(26A) C(27B) C(28B) C(28A) -21(4)
C(26B) C(27B) C(28B) C(28A) -11.1(19)
C(27A) C(27B) C(28B) C(28A) 5.0(13)
C(27A) C(28A) C(28B) C(27B) -5.6(14)
C(5) C(29) C(30) O(5) 0.8(6)
C(5) C(29) C(30) C(31) 178.8(4)
C(5) C(29) C(34) O(6) 2.9(6)
C(5) C(29) C(34) C(33) -179.2(4)
C(30) C(29) C(34) O(6) -177.2(4)
C(30) C(29) C(34) C(33) 0.6(7)
C(34) C(29) C(30) O(5) -179.0(4)
C(34) C(29) C(30) C(31) -1.1(7)
O(5) C(30) C(31) C(32) 179.2(4)
C(29) C(30) C(31) C(32) 1.2(7)
C(30) C(31) C(32) C(33) -0.8(7)
C(30) C(31) C(32) C(35) -178.8(5)
C(31) C(32) C(33) C(34) 0.4(7)
C(31) C(32) C(35) C(36A) 69.0(8)
C(31) C(32) C(35) C(36B) 102.4(8)
C(33) C(32) C(35) C(36A) -108.9(7)
C(33) C(32) C(35) C(36B) -75.5(9)
C(35) C(32) C(33) C(34) 178.3(5)
C(32) C(33) C(34) O(6) 177.6(4)
C(32) C(33) C(34) C(29) -0.3(7)
C(32) C(35) C(36A) C(36B) 85.2(12)
C(32) C(35) C(36A) C(37A) 67.5(8)
C(32) C(35) C(36A) C(37B) 24.3(14)
C(32) C(35) C(36B) C(36A) -108.5(11)
C(32) C(35) C(36B) C(37A) -1(3)
C(32) C(35) C(36B) C(37B) -54.1(16)
C(36A) C(35) C(36B) C(37A) 108(4)
C(36A) C(35) C(36B) C(37B) 54.4(14)
C(36B) C(35) C(36A) C(37A) -17.7(10)
C(36B) C(35) C(36A) C(37B) -60.9(14)
C(35) C(36A) C(36B) C(37A) -146(2)
C(35) C(36A) C(36B) C(37B) -132.2(9)
C(35) C(36A) C(37A) C(36B) 37(2)
C(35) C(36A) C(37A) C(37B) -123.3(12)
C(35) C(36A) C(37A) C(38) -170.0(6)
C(35) C(36A) C(37B) C(36B) 68.3(16)
C(35) C(36A) C(37B) C(37A) 78.7(14)
C(35) C(36A) C(37B) C(38) 135.0(12)
C(36B) C(36A) C(37A) C(37B) -160(2)
C(36B) C(36A) C(37A) C(38) 153(2)
C(37A) C(36A) C(36B) C(35) 146(2)
C(37A) C(36A) C(36B) C(37B) 13.5(18)
C(36B) C(36A) C(37B) C(37A) 10.4(15)
C(36B) C(36A) C(37B) C(38) 66.6(19)
C(37B) C(36A) C(36B) C(35) 132.2(9)
C(37B) C(36A) C(36B) C(37A) -13.5(18)
C(37A) C(36A) C(37B) C(36B) -10.4(15)
C(37A) C(36A) C(37B) C(38) 56.2(12)
C(37B) C(36A) C(37A) C(36B) 160(2)
C(37B) C(36A) C(37A) C(38) -46.7(11)
C(35) C(36B) C(37A) C(36A) -90(3)
C(35) C(36B) C(37A) C(37B) -72(3)
C(35) C(36B) C(37A) C(38) -127(3)
C(35) C(36B) C(37B) C(36A) -48.0(12)
C(35) C(36B) C(37B) C(37A) 147(2)
C(35) C(36B) C(37B) C(38) -174.9(11)
C(36A) C(36B) C(37A) C(37B) 18(2)
C(36A) C(36B) C(37A) C(38) -37(3)
C(36A) C(36B) C(37B) C(37A) -165(2)
C(36A) C(36B) C(37B) C(38) -126.8(15)
C(37A) C(36B) C(37B) C(36A) 165(2)
C(37A) C(36B) C(37B) C(38) 37.8(14)
C(37B) C(36B) C(37A) C(36A) -18(2)
C(37B) C(36B) C(37A) C(38) -55.0(16)
C(36A) C(37A) C(37B) C(36B) 8.9(13)
C(36A) C(37A) C(37B) C(38) -132.6(9)
C(36A) C(37A) C(38) C(37B) 46.2(10)
C(36A) C(37A) C(38) C(39A) -172.8(6)
C(36B) C(37A) C(37B) C(36A) -8.9(13)
C(36B) C(37A) C(37B) C(38) -141.5(14)
C(36B) C(37A) C(38) C(37B) 63.9(19)
C(36B) C(37A) C(38) C(39A) -155.2(17)
C(37B) C(37A) C(38) C(39A) 140.9(10)
C(38) C(37A) C(37B) C(36A) 132.6(9)
C(38) C(37A) C(37B) C(36B) 141.5(14)
C(36A) C(37B) C(38) C(37A) -57.4(13)
C(36A) C(37B) C(38) C(39A) -120.6(13)
C(36B) C(37B) C(38) C(37A) -25.0(10)
C(36B) C(37B) C(38) C(39A) -88.3(15)
C(37A) C(37B) C(38) C(39A) -63.3(14)
